data_7129457
loop_
_publ_author_name
'Schneider, Selina'
'von H\"anisch, Carsten'

_publ_section_title
;
 Trapping reactions with highly unstable hydrides of antimony and bismuth
;
_journal_name_full 'Chemical Communications'
_journal_paper_doi 10.1039/D1CC06741A
_journal_year 2022
_chemical_formula_moiety 'C59 H85 Bi Cl2 Ga2 N4'
_chemical_formula_sum 'C59 H85 Bi Cl2 Ga2 N4'
_chemical_formula_weight 1269.62
_chemical_properties_physical Air-sensitive,Moisture-sensitive,Oxygen-sensitive,Light-sensitive
_space_group_crystal_system triclinic
_space_group_IT_number 2
_space_group_name_Hall '-P 1'
_space_group_name_H-M_alt 'P -1'
_atom_sites_solution_hydrogens geom
_atom_sites_solution_primary dual
_audit_creation_date 2021-09-19
_audit_creation_method
;
Olex2 1.2
(compiled 2018.05.29 svn.r3508 for OlexSys, GUI svn.r5506)
;
_audit_update_record
;
2021-11-29 deposited with the CCDC.	2021-12-22 downloaded from the CCDC.
;
_cell_angle_alpha 97.837(2)
_cell_angle_beta 93.446(2)
_cell_angle_gamma 96.306(2)
_cell_formula_units_Z 4
_cell_length_a 11.9815(6)
_cell_length_b 19.7185(8)
_cell_length_c 25.2053(12)
_cell_measurement_reflns_used 9152
_cell_measurement_temperature 100(2)
_cell_measurement_theta_max 28.42
_cell_measurement_theta_min 2.37
_cell_volume 5846.5(5)
_computing_cell_refinement 'SAINT v8.37A (Bruker, 2015)'
_computing_data_reduction 'SAINT v8.37A (Bruker, 2015)'
_computing_molecular_graphics 'Olex2 (Dolomanov et al., 2009)'
_computing_publication_material 'Olex2 (Dolomanov et al., 2009)'
_computing_structure_refinement 'ShelXL (Sheldrick, 2015)'
_computing_structure_solution 'ShelXT (Sheldrick, 2015)'
_diffrn_ambient_temperature 100.0
_diffrn_detector 'CCD area detector'
_diffrn_detector_area_resol_mean 7.9
_diffrn_detector_type 'Bruker D8 Quest'
_diffrn_measured_fraction_theta_full 1.000
_diffrn_measured_fraction_theta_max 0.997
_diffrn_measurement_device 'three-circle diffractometer'
_diffrn_measurement_device_type 'Bruker D8 Quest'
_diffrn_measurement_method '\w scans'
_diffrn_radiation_monochromator graphite
_diffrn_radiation_probe x-ray
_diffrn_radiation_type MoK\a
_diffrn_radiation_wavelength 0.71073
_diffrn_reflns_av_R_equivalents 0.0675
_diffrn_reflns_av_unetI/netI 0.0505
_diffrn_reflns_Laue_measured_fraction_full 1.000
_diffrn_reflns_Laue_measured_fraction_max 0.997
_diffrn_reflns_limit_h_max 16
_diffrn_reflns_limit_h_min -16
_diffrn_reflns_limit_k_max 26
_diffrn_reflns_limit_k_min -26
_diffrn_reflns_limit_l_max 33
_diffrn_reflns_limit_l_min -33
_diffrn_reflns_number 226883
_diffrn_reflns_point_group_measured_fraction_full 1.000
_diffrn_reflns_point_group_measured_fraction_max 0.997
_diffrn_reflns_theta_full 25.242
_diffrn_reflns_theta_max 28.473
_diffrn_reflns_theta_min 1.901
_diffrn_source 'sealed X-ray tube'
_diffrn_source_target Mo
_diffrn_standards_number 0
_exptl_absorpt_coefficient_mu 4.048
_exptl_absorpt_correction_T_max 0.7457
_exptl_absorpt_correction_T_min 0.6321
_exptl_absorpt_correction_type multi-scan
_exptl_absorpt_process_details
'SADABS-2016/2 (Bruker,2016/2) was used for absorption correction. wR2(int) was 0.1117 before and 0.0652 after correction. The Ratio of minimum to maximum transmission is 0.8477. The \l/2 correction factor is Not present.'
_exptl_crystal_colour orange
_exptl_crystal_colour_primary orange
_exptl_crystal_density_diffrn 1.442
_exptl_crystal_description block
_exptl_crystal_F_000 2584
_exptl_crystal_size_max 0.224
_exptl_crystal_size_mid 0.129
_exptl_crystal_size_min 0.111
_refine_diff_density_max 0.659
_refine_diff_density_min -0.722
_refine_diff_density_rms 0.098
_refine_ls_extinction_method none
_refine_ls_goodness_of_fit_ref 1.067
_refine_ls_hydrogen_treatment constr
_refine_ls_matrix_type full
_refine_ls_number_parameters 1314
_refine_ls_number_reflns 29466
_refine_ls_number_restraints 0
_refine_ls_restrained_S_all 1.067
_refine_ls_R_factor_all 0.0474
_refine_ls_R_factor_gt 0.0294
_refine_ls_shift/su_max 0.006
_refine_ls_shift/su_mean 0.000
_refine_ls_structure_factor_coef Fsqd
_refine_ls_weighting_details 'w=1/[\s^2^(Fo^2^)+(0.0218P)^2^] where P=(Fo^2^+2Fc^2^)/3'
_refine_ls_weighting_scheme calc
_refine_ls_wR_factor_gt 0.0595
_refine_ls_wR_factor_ref 0.0618
_reflns_Friedel_coverage 0.000
_reflns_number_gt 22472
_reflns_number_total 29466
_reflns_threshold_expression 'I > 2\s(I)'
_cod_data_source_file d1cc06741a2.cif
_cod_data_source_block compound-3
_cod_database_code 7129457
_shelx_shelxl_version_number 2016/6
_shelx_space_group_comment
;
The symmetry employed for this shelxl refinement is uniquely defined
by the following loop, which should always be used as a source of
symmetry information in preference to the above space-group names.
They are only intended as comments.
;
_shelx_estimated_absorpt_t_max 0.662
_shelx_estimated_absorpt_t_min 0.464
_olex2_refinement_description
;
1. Fixed Uiso
 At 1.2 times of:
  All C(H) groups
 At 1.5 times of:
  All C(H,H,H) groups
2. Others
 Fixed Sof: Bi2(0.95) Bi1(0.95) C15(0.65) H15(0.65) C16(0.65) H16A(0.65)
 H16B(0.65) H16C(0.65) C17(0.65) H17A(0.65) H17B(0.65) H17C(0.65) C15'(0.35)
 H15'(0.35) C17'(0.35) H17D(0.35) H17E(0.35) H17F(0.35) C16'(0.35) H16D(0.35)
 H16E(0.35) H16F(0.35) Bi2'(0.05) Bi1'(0.05)
3.a Ternary CH refined with riding coordinates:
 C56(H56), C74(H74), C24(H24), C112(H112), C44(H44), C27(H27), C100(H100),
 C83(H83), C71(H71), C53(H53), C41(H41), C115(H115), C12(H12), C86(H86),
 C103(H103), C15(H15), C15'(H15')
3.b Aromatic/amide H refined with riding coordinates:
 C31(H31), C61(H61), C39(H39), C38(H38), C79(H79), C90(H90), C69(H69),
 C108(H108), C49(H49), C50(H50), C20(H20), C37(H37), C98(H98), C51(H51),
 C109(H109), C67(H67), C2(H2), C96(H96), C110(H110), C68(H68), C97(H97),
 C22(H22), C9(H9), C21(H21), C81(H81), C10(H10), C8(H8), C80(H80)
3.c Idealised Me refined as rotating group:
 C63(H63A,H63B,H63C), C93(H93A,H93B,H93C), C34(H34A,H34B,H34C), C33(H33A,H33B,
 H33C), C59(H59A,H59B,H59C), C64(H64A,H64B,H64C), C117(H11A,H11B,H11C),
 C45(H45A,H45B,H45C), C118(H11D,H11E,H11F), C92(H92A,H92B,H92C), C84(H84A,H84B,
 H84C), C116(H11G,H11H,H11I), C58(H58A,H58B,H58C), C5(H5A,H5B,H5C), C75(H75A,
 H75B,H75C), C25(H25A,H25B,H25C), C46(H46A,H46B,H46C), C57(H57A,H57B,H57C),
 C26(H26A,H26B,H26C), C113(H11J,H11K,H11L), C29(H29A,H29B,H29C), C114(H11M,H11N,
 H11O), C101(H10A,H10B,H10C), C43(H43A,H43B,H43C), C76(H76A,H76B,H76C), C4(H4A,
 H4B,H4C), C28(H28A,H28B,H28C), C85(H85A,H85B,H85C), C72(H72A,H72B,H72C),
 C54(H54A,H54B,H54C), C102(H10D,H10E,H10F), C42(H42A,H42B,H42C), C55(H55A,H55B,
 H55C), C13(H13A,H13B,H13C), C105(H10G,H10H,H10I), C104(H10J,H10K,H10L),
 C14(H14A,H14B,H14C), C73(H73A,H73B,H73C), C87(H87A,H87B,H87C), C88(H88A,H88B,
 H88C), C16(H16A,H16B,H16C), C17(H17A,H17B,H17C), C17'(H17D,H17E,H17F),
 C16'(H16D,H16E,H16F)
;
_olex2_submission_special_instructions 'No special instructions were received'

loop_
_space_group_symop_operation_xyz
'x, y, z'
'-x, -y, -z'

loop_
_atom_site_label
_atom_site_type_symbol
_atom_site_fract_x
_atom_site_fract_y
_atom_site_fract_z
_atom_site_U_iso_or_equiv
_atom_site_adp_type
_atom_site_occupancy
_atom_site_site_symmetry_order
_atom_site_calc_flag
_atom_site_refinement_flags_posn
_atom_site_refinement_flags_adp
_atom_site_refinement_flags_occupancy
_atom_site_disorder_assembly
_atom_site_disorder_group
Bi2 Bi 0.60999(2) 0.23975(2) 0.10075(2) 0.01760(4) Uani 0.95 1 d . . P A 1
Bi1 Bi -0.08418(2) 0.75000(2) 0.40097(2) 0.01518(3) Uani 0.95 1 d . . P B 1
Ga2 Ga -0.30414(2) 0.73741(2) 0.41670(2) 0.01165(6) Uani 1 1 d . . . . .
Ga4 Ga 0.60316(2) 0.29417(2) 0.20354(2) 0.01239(6) Uani 1 1 d . . . . .
Ga3 Ga 0.82903(2) 0.25464(2) 0.08494(2) 0.01443(6) Uani 1 1 d . . . . .
Ga1 Ga -0.07890(2) 0.70794(2) 0.29533(2) 0.01583(7) Uani 1 1 d . . . . .
Cl3 Cl 0.96382(6) 0.27574(3) 0.15106(3) 0.02159(14) Uani 1 1 d . . . . .
Cl2 Cl -0.43603(6) 0.72539(3) 0.34985(3) 0.02082(14) Uani 1 1 d . . . . .
Cl4 Cl 0.70607(5) 0.39355(3) 0.23426(3) 0.02151(14) Uani 1 1 d . . . . .
Cl1 Cl -0.18466(6) 0.61190(3) 0.25842(3) 0.02780(16) Uani 1 1 d . . . . .
N8 N 0.44956(17) 0.32058(10) 0.20772(8) 0.0138(4) Uani 1 1 d . . . . .
N3 N -0.35704(16) 0.66308(10) 0.45760(8) 0.0125(4) Uani 1 1 d . . . . .
N1 N 0.07434(18) 0.68102(10) 0.29036(8) 0.0170(5) Uani 1 1 d . . . . .
N4 N -0.34777(17) 0.81191(10) 0.46822(8) 0.0138(4) Uani 1 1 d . . . . .
N6 N 0.87619(17) 0.32492(10) 0.03934(8) 0.0162(5) Uani 1 1 d . . . . .
N5 N 0.87510(17) 0.17679(10) 0.03733(8) 0.0160(5) Uani 1 1 d . . . . .
N7 N 0.59889(17) 0.24482(10) 0.26613(8) 0.0139(4) Uani 1 1 d . . . . .
N2 N -0.0707(2) 0.76229(10) 0.23570(8) 0.0247(6) Uani 1 1 d . . . . .
C91 C 0.4078(2) 0.33320(12) 0.25485(10) 0.0181(6) Uani 1 1 d . . . . .
C106 C 0.3871(2) 0.33093(13) 0.15918(10) 0.0169(6) Uani 1 1 d . . . . .
C30 C -0.4431(2) 0.67137(12) 0.48823(10) 0.0143(5) Uani 1 1 d . . . . .
C63 C 1.0212(2) 0.12708(13) -0.01488(10) 0.0220(6) Uani 1 1 d . . . . .
H63A H 1.047508 0.102224 0.013674 0.033 Uiso 1 1 calc GR . . . .
H63B H 1.085398 0.143457 -0.033986 0.033 Uiso 1 1 calc GR . . . .
H63C H 0.966715 0.096082 -0.040108 0.033 Uiso 1 1 calc GR . . . .
C32 C -0.4382(2) 0.80029(12) 0.49522(10) 0.0162(5) Uani 1 1 d . . . . .
C62 C 0.9624(2) 0.31519(13) 0.00896(10) 0.0162(5) Uani 1 1 d . . . . .
C77 C 0.8310(2) 0.39025(13) 0.04305(11) 0.0186(6) Uani 1 1 d . . . . .
C52 C -0.3159(2) 0.92891(12) 0.44247(11) 0.0183(6) Uani 1 1 d . . . . .
C31 C -0.4863(2) 0.73426(12) 0.50095(9) 0.0141(5) Uani 1 1 d . . . . .
H31 H -0.557837 0.731586 0.515392 0.017 Uiso 1 1 calc R . . . .
C18 C 0.1346(2) 0.66619(13) 0.33748(11) 0.0188(6) Uani 1 1 d . . . . .
C61 C 1.0090(2) 0.25249(13) -0.00045(10) 0.0166(5) Uani 1 1 d . . . . .
H61 H 1.079734 0.254855 -0.015651 0.020 Uiso 1 1 calc R . . . .
C93 C 0.3034(2) 0.36916(13) 0.26010(11) 0.0241(6) Uani 1 1 d . . . . .
H93A H 0.323681 0.418948 0.261631 0.036 Uiso 1 1 calc GR . . . .
H93B H 0.268897 0.359869 0.293047 0.036 Uiso 1 1 calc GR . . . .
H93C H 0.249757 0.352038 0.229015 0.036 Uiso 1 1 calc GR . . . .
C40 C -0.3727(2) 0.54284(12) 0.41257(10) 0.0145(5) Uani 1 1 d . . . . .
C65 C 0.8187(2) 0.10763(13) 0.03396(11) 0.0200(6) Uani 1 1 d . . . . .
C56 C -0.4077(2) 0.91179(13) 0.39736(11) 0.0202(6) Uani 1 1 d . . . . .
H56 H -0.452879 0.867743 0.402492 0.024 Uiso 1 1 calc R . . . .
C35 C -0.3158(2) 0.59616(12) 0.45037(10) 0.0140(5) Uani 1 1 d . . . . .
C19 C 0.1181(2) 0.60066(13) 0.35313(10) 0.0189(6) Uani 1 1 d . . . . .
C60 C 0.9655(2) 0.18805(13) 0.00950(10) 0.0162(5) Uani 1 1 d . . . . .
C39 C -0.3321(2) 0.47818(13) 0.40806(11) 0.0196(6) Uani 1 1 d . . . . .
H39 H -0.368025 0.441490 0.382220 0.024 Uiso 1 1 calc R . . . .
C34 C -0.4917(2) 0.86063(12) 0.52246(10) 0.0206(6) Uani 1 1 d . . . . .
H34A H -0.436666 0.889019 0.549053 0.031 Uiso 1 1 calc GR . . . .
H34B H -0.557045 0.843386 0.540412 0.031 Uiso 1 1 calc GR . . . .
H34C H -0.515843 0.888512 0.495520 0.031 Uiso 1 1 calc GR . . . .
C33 C -0.4969(2) 0.61142(12) 0.51257(10) 0.0187(6) Uani 1 1 d . . . . .
H33A H -0.546887 0.580689 0.485136 0.028 Uiso 1 1 calc GR . . . .
H33B H -0.540616 0.628533 0.542127 0.028 Uiso 1 1 calc GR . . . .
H33C H -0.438208 0.586017 0.526303 0.028 Uiso 1 1 calc GR . . . .
C74 C 0.9411(2) 0.08774(13) 0.11600(11) 0.0227(6) Uani 1 1 d . . . . .
H74 H 0.984238 0.131122 0.108090 0.027 Uiso 1 1 calc R . . . .
C94 C 0.6611(2) 0.18769(12) 0.27528(9) 0.0146(5) Uani 1 1 d . . . . .
C70 C 0.8491(2) 0.06483(13) 0.07145(11) 0.0213(6) Uani 1 1 d . . . . .
C24 C 0.0399(2) 0.54177(13) 0.32184(11) 0.0194(6) Uani 1 1 d . . . . .
H24 H 0.013361 0.556534 0.287297 0.023 Uiso 1 1 calc R . . . .
C23 C 0.2054(2) 0.72059(14) 0.36884(11) 0.0230(6) Uani 1 1 d . . . . .
C59 C -0.0642(2) 0.86518(13) 0.39417(12) 0.0292(7) Uani 1 1 d . . . B 1
H59A H -0.116524 0.873796 0.365124 0.044 Uiso 1 1 calc GR . . B 1
H59B H 0.013252 0.879708 0.386367 0.044 Uiso 1 1 calc GR . . B 1
H59C H -0.080701 0.891376 0.428123 0.044 Uiso 1 1 calc GR . . B 1
C112 C 0.4713(2) 0.45792(12) 0.17164(10) 0.0183(6) Uani 1 1 d . . . . .
H112 H 0.500246 0.446024 0.206828 0.022 Uiso 1 1 calc R . . . .
C89 C 0.5385(2) 0.26920(12) 0.30627(10) 0.0174(6) Uani 1 1 d . . . . .
C3 C 0.1156(2) 0.67032(13) 0.24251(11) 0.0240(6) Uani 1 1 d . . . . .
C38 C -0.2409(2) 0.46716(13) 0.44051(11) 0.0205(6) Uani 1 1 d . . . . .
H38 H -0.215980 0.422798 0.437652 0.025 Uiso 1 1 calc R . . . .
C79 C 0.8380(2) 0.50989(14) 0.07918(12) 0.0272(7) Uani 1 1 d . . . . .
H79 H 0.872152 0.549200 0.103012 0.033 Uiso 1 1 calc R . . . .
C107 C 0.3982(2) 0.39517(13) 0.14144(11) 0.0188(6) Uani 1 1 d . . . . .
C48 C -0.2001(2) 0.89704(13) 0.51688(11) 0.0204(6) Uani 1 1 d . . . . .
C47 C -0.2880(2) 0.88060(12) 0.47611(10) 0.0168(6) Uani 1 1 d . . . . .
C64 C 1.0129(2) 0.37309(13) -0.01846(11) 0.0216(6) Uani 1 1 d . . . . .
H64A H 0.952598 0.395850 -0.033884 0.032 Uiso 1 1 calc GR . . . .
H64B H 1.057711 0.354589 -0.047128 0.032 Uiso 1 1 calc GR . . . .
H64C H 1.061446 0.406557 0.007747 0.032 Uiso 1 1 calc GR . . . .
C66 C 0.7325(2) 0.08504(14) -0.00672(11) 0.0242(6) Uani 1 1 d . . . . .
C117 C 0.2267(2) 0.19483(14) 0.18971(12) 0.0293(7) Uani 1 1 d . . . . .
H11A H 0.247259 0.230018 0.221188 0.044 Uiso 1 1 calc GR . . . .
H11B H 0.225361 0.148910 0.200602 0.044 Uiso 1 1 calc GR . . . .
H11C H 0.152003 0.200327 0.173981 0.044 Uiso 1 1 calc GR . . . .
C99 C 0.6018(2) 0.12142(13) 0.27047(10) 0.0174(6) Uani 1 1 d . . . . .
C90 C 0.4579(2) 0.31363(12) 0.30192(10) 0.0174(6) Uani 1 1 d . . . . .
H90 H 0.432705 0.333672 0.334843 0.021 Uiso 1 1 calc R . . . .
C36 C -0.2204(2) 0.58629(13) 0.48241(10) 0.0173(6) Uani 1 1 d . . . . .
C44 C -0.4738(2) 0.55184(12) 0.37638(10) 0.0185(6) Uani 1 1 d . . . . .
H44 H -0.494901 0.599161 0.387222 0.022 Uiso 1 1 calc R . . . .
C111 C 0.3208(2) 0.27299(13) 0.12923(11) 0.0217(6) Uani 1 1 d . . . . .
C27 C 0.2164(2) 0.79288(14) 0.35360(13) 0.0298(7) Uani 1 1 d . . . . .
H27 H 0.141810 0.799449 0.336257 0.036 Uiso 1 1 calc R . . . .
C69 C 0.7897(2) -0.00064(13) 0.06757(12) 0.0279(7) Uani 1 1 d . . . . .
H69 H 0.807624 -0.030074 0.092899 0.033 Uiso 1 1 calc R . . . .
C108 C 0.3402(2) 0.40087(14) 0.09263(11) 0.0250(6) Uani 1 1 d . . . . .
H108 H 0.346792 0.443901 0.079420 0.030 Uiso 1 1 calc R . . . .
C49 C -0.1429(2) 0.96336(13) 0.52494(11) 0.0247(6) Uani 1 1 d . . . . .
H49 H -0.084784 0.975774 0.553056 0.030 Uiso 1 1 calc R . . . .
C100 C 0.8462(2) 0.26945(13) 0.29218(11) 0.0189(6) Uani 1 1 d . . . . .
H100 H 0.820731 0.288133 0.259138 0.023 Uiso 1 1 calc R . . . .
C50 C -0.1694(2) 1.01140(13) 0.49259(12) 0.0270(7) Uani 1 1 d . . . . .
H50 H -0.129222 1.056397 0.498405 0.032 Uiso 1 1 calc R . . . .
C20 C 0.1744(2) 0.59078(15) 0.40138(11) 0.0268(7) Uani 1 1 d . . . . .
H20 H 0.163928 0.546924 0.413166 0.032 Uiso 1 1 calc R . . . .
C45 C -0.4453(3) 0.54603(15) 0.31801(11) 0.0334(8) Uani 1 1 d . . . . .
H45A H -0.379065 0.578713 0.314911 0.050 Uiso 1 1 calc GR . . . .
H45B H -0.509335 0.556608 0.295803 0.050 Uiso 1 1 calc GR . . . .
H45C H -0.429239 0.499017 0.305723 0.050 Uiso 1 1 calc GR . . . .
C7 C -0.0817(2) 0.88660(13) 0.24250(10) 0.0217(6) Uani 1 1 d . . . . .
C83 C 0.9911(2) 0.44595(13) 0.11309(11) 0.0210(6) Uani 1 1 d . . . . .
H83 H 1.017373 0.399649 0.104049 0.025 Uiso 1 1 calc R . . . .
C78 C 0.8852(2) 0.44765(13) 0.07775(11) 0.0205(6) Uani 1 1 d . . . . .
C37 C -0.1860(2) 0.52055(13) 0.47714(11) 0.0204(6) Uani 1 1 d . . . . .
H37 H -0.123281 0.512350 0.499261 0.024 Uiso 1 1 calc R . . . .
C6 C -0.1359(3) 0.81919(13) 0.22900(10) 0.0253(7) Uani 1 1 d . . . . .
C118 C 0.5954(2) 0.12808(13) 0.11754(12) 0.0314(7) Uani 1 1 d . . . A 1
H11D H 0.649476 0.124291 0.147438 0.047 Uiso 1 1 calc GR . . A 1
H11E H 0.611611 0.097890 0.085423 0.047 Uiso 1 1 calc GR . . A 1
H11F H 0.518878 0.114240 0.126960 0.047 Uiso 1 1 calc GR . . A 1
C92 C 0.5577(3) 0.24798(14) 0.36125(10) 0.0259(7) Uani 1 1 d . . . . .
H92A H 0.567643 0.198917 0.357341 0.039 Uiso 1 1 calc GR . . . .
H92B H 0.492590 0.256039 0.381949 0.039 Uiso 1 1 calc GR . . . .
H92C H 0.625447 0.275241 0.380068 0.039 Uiso 1 1 calc GR . . . .
C84 C 0.9671(3) 0.45516(14) 0.17254(11) 0.0327(7) Uani 1 1 d . . . . .
H84A H 0.947546 0.501802 0.183174 0.049 Uiso 1 1 calc GR . . . .
H84B H 1.034259 0.448261 0.194395 0.049 Uiso 1 1 calc GR . . . .
H84C H 0.904216 0.421300 0.178060 0.049 Uiso 1 1 calc GR . . . .
C116 C 0.2894(2) 0.14335(13) 0.10194(12) 0.0303(7) Uani 1 1 d . . . . .
H11G H 0.299597 0.099927 0.115406 0.045 Uiso 1 1 calc GR . . . .
H11H H 0.341525 0.150394 0.074119 0.045 Uiso 1 1 calc GR . . . .
H11I H 0.211796 0.141443 0.086661 0.045 Uiso 1 1 calc GR . . . .
C58 C -0.3570(2) 0.89992(13) 0.34302(11) 0.0243(6) Uani 1 1 d . . . . .
H58A H -0.309648 0.941807 0.337591 0.036 Uiso 1 1 calc GR . . . .
H58B H -0.417786 0.888757 0.314294 0.036 Uiso 1 1 calc GR . . . .
H58C H -0.311275 0.861613 0.342382 0.036 Uiso 1 1 calc GR . . . .
C95 C 0.7769(2) 0.20006(12) 0.29181(10) 0.0165(6) Uani 1 1 d . . . . .
C5 C 0.2165(3) 0.63145(14) 0.23574(13) 0.0354(8) Uani 1 1 d . . . . .
H5A H 0.273189 0.648156 0.265658 0.053 Uiso 1 1 calc GR . . . .
H5B H 0.248489 0.638771 0.201811 0.053 Uiso 1 1 calc GR . . . .
H5C H 0.193335 0.582134 0.235351 0.053 Uiso 1 1 calc GR . . . .
C98 C 0.6568(2) 0.06926(13) 0.28794(11) 0.0211(6) Uani 1 1 d . . . . .
H98 H 0.617527 0.024288 0.285614 0.025 Uiso 1 1 calc R . . . .
C51 C -0.2539(2) 0.99414(13) 0.45191(11) 0.0245(6) Uani 1 1 d . . . . .
H51 H -0.270475 1.027530 0.429686 0.029 Uiso 1 1 calc R . . . .
C75 C 1.0236(2) 0.03434(13) 0.11901(12) 0.0296(7) Uani 1 1 d . . . . .
H75A H 0.983508 -0.008658 0.127093 0.044 Uiso 1 1 calc GR . . . .
H75B H 1.083392 0.051788 0.147371 0.044 Uiso 1 1 calc GR . . . .
H75C H 1.056718 0.025623 0.084479 0.044 Uiso 1 1 calc GR . . . .
C109 C 0.2741(3) 0.34548(15) 0.06356(12) 0.0317(7) Uani 1 1 d . . . . .
H109 H 0.235169 0.350523 0.030625 0.038 Uiso 1 1 calc R . . . .
C25 C 0.0996(3) 0.47667(13) 0.30820(12) 0.0301(7) Uani 1 1 d . . . . .
H25A H 0.165086 0.487859 0.288146 0.045 Uiso 1 1 calc GR . . . .
H25B H 0.047161 0.440496 0.286297 0.045 Uiso 1 1 calc GR . . . .
H25C H 0.124295 0.460369 0.341504 0.045 Uiso 1 1 calc GR . . . .
C46 C -0.5763(2) 0.49954(13) 0.38137(12) 0.0280(7) Uani 1 1 d . . . . .
H46A H -0.558152 0.452726 0.370084 0.042 Uiso 1 1 calc GR . . . .
H46B H -0.640370 0.508567 0.358417 0.042 Uiso 1 1 calc GR . . . .
H46C H -0.595735 0.504002 0.418807 0.042 Uiso 1 1 calc GR . . . .
C57 C -0.4879(2) 0.96731(13) 0.39755(12) 0.0290(7) Uani 1 1 d . . . . .
H57A H -0.518196 0.975163 0.432842 0.044 Uiso 1 1 calc GR . . . .
H57B H -0.549986 0.951928 0.369922 0.044 Uiso 1 1 calc GR . . . .
H57C H -0.446863 1.010297 0.390005 0.044 Uiso 1 1 calc GR . . . .
C26 C -0.0630(2) 0.52388(14) 0.35216(12) 0.0286(7) Uani 1 1 d . . . . .
H26A H -0.039159 0.508337 0.385907 0.043 Uiso 1 1 calc GR . . . .
H26B H -0.113925 0.487020 0.330119 0.043 Uiso 1 1 calc GR . . . .
H26C H -0.102244 0.564765 0.359954 0.043 Uiso 1 1 calc GR . . . .
C82 C 0.7316(2) 0.39418(14) 0.01138(11) 0.0236(6) Uani 1 1 d . . . . .
C71 C 0.6985(2) 0.13083(15) -0.04779(11) 0.0293(7) Uani 1 1 d . . . . .
H71 H 0.733586 0.178991 -0.034431 0.035 Uiso 1 1 calc R . . . .
C67 C 0.6760(2) 0.01825(14) -0.00915(12) 0.0306(7) Uani 1 1 d . . . . .
H67 H 0.617257 0.001840 -0.036364 0.037 Uiso 1 1 calc R . . . .
C2 C 0.0679(3) 0.69427(13) 0.19727(11) 0.0320(8) Uani 1 1 d . . . . .
H2 H 0.091879 0.675665 0.163662 0.038 Uiso 1 1 calc R . . . .
C53 C -0.1678(2) 0.84457(14) 0.55200(11) 0.0241(6) Uani 1 1 d . . . . .
H53 H -0.200635 0.797994 0.533348 0.029 Uiso 1 1 calc R . . . .
C1 C -0.0096(3) 0.74149(14) 0.19514(11) 0.0312(8) Uani 1 1 d . . . . .
C113 C 0.5715(2) 0.47838(15) 0.14063(12) 0.0289(7) Uani 1 1 d . . . . .
H11J H 0.614724 0.439162 0.133411 0.043 Uiso 1 1 calc GR . . . .
H11K H 0.619645 0.517204 0.161907 0.043 Uiso 1 1 calc GR . . . .
H11L H 0.544762 0.491974 0.106556 0.043 Uiso 1 1 calc GR . . . .
C96 C 0.8284(2) 0.14572(13) 0.30883(10) 0.0207(6) Uani 1 1 d . . . . .
H96 H 0.906058 0.152792 0.320702 0.025 Uiso 1 1 calc R . . . .
C110 C 0.2638(3) 0.28252(14) 0.08189(12) 0.0311(7) Uani 1 1 d . . . . .
H110 H 0.216587 0.244849 0.061595 0.037 Uiso 1 1 calc R . . . .
C41 C -0.1569(2) 0.64461(13) 0.52225(10) 0.0206(6) Uani 1 1 d . . . . .
H41 H -0.164992 0.688550 0.507524 0.025 Uiso 1 1 calc R . . . .
C68 C 0.7051(3) -0.02336(14) 0.02742(13) 0.0320(7) Uani 1 1 d . . . . .
H68 H 0.666480 -0.068514 0.025133 0.038 Uiso 1 1 calc R . . . .
C29 C 0.3041(3) 0.80254(15) 0.31218(14) 0.0403(8) Uani 1 1 d . . . . .
H29A H 0.378387 0.795693 0.327591 0.060 Uiso 1 1 calc GR . . . .
H29B H 0.306672 0.849257 0.302748 0.060 Uiso 1 1 calc GR . . . .
H29C H 0.283063 0.768818 0.279853 0.060 Uiso 1 1 calc GR . . . .
C115 C 0.3134(2) 0.20299(13) 0.14808(11) 0.0234(6) Uani 1 1 d . . . . .
H115 H 0.388716 0.199053 0.166025 0.028 Uiso 1 1 calc R . . . .
C114 C 0.4024(3) 0.51951(13) 0.18298(11) 0.0290(7) Uani 1 1 d . . . . .
H11M H 0.375344 0.532909 0.148889 0.043 Uiso 1 1 calc GR . . . .
H11N H 0.450315 0.558529 0.204164 0.043 Uiso 1 1 calc GR . . . .
H11O H 0.337995 0.506146 0.203059 0.043 Uiso 1 1 calc GR . . . .
C97 C 0.7675(2) 0.08145(13) 0.30863(11) 0.0232(6) Uani 1 1 d . . . . .
H97 H 0.802209 0.045958 0.322738 0.028 Uiso 1 1 calc R . . . .
C12 C 0.0375(3) 0.90339(14) 0.26891(12) 0.0287(7) Uani 1 1 d . . . . .
H12 H 0.051056 0.865870 0.290646 0.034 Uiso 1 1 calc R . . . .
C101 C 0.9728(2) 0.26465(14) 0.29034(11) 0.0247(6) Uani 1 1 d . . . . .
H10A H 1.002955 0.253410 0.324663 0.037 Uiso 1 1 calc GR . . . .
H10B H 1.011188 0.308960 0.283892 0.037 Uiso 1 1 calc GR . . . .
H10C H 0.985269 0.228523 0.261275 0.037 Uiso 1 1 calc GR . . . .
C43 C -0.2077(3) 0.65040(15) 0.57685(11) 0.0323(7) Uani 1 1 d . . . . .
H43A H -0.283919 0.663666 0.572858 0.048 Uiso 1 1 calc GR . . . .
H43B H -0.160727 0.685421 0.602476 0.048 Uiso 1 1 calc GR . . . .
H43C H -0.211063 0.605812 0.590117 0.048 Uiso 1 1 calc GR . . . .
C22 C 0.2603(2) 0.70757(15) 0.41555(13) 0.0352(8) Uani 1 1 d . . . . .
H22 H 0.309733 0.743386 0.436747 0.042 Uiso 1 1 calc R . . . .
C76 C 0.8906(3) 0.10416(13) 0.17019(11) 0.0287(7) Uani 1 1 d . . . . .
H76A H 0.844737 0.142168 0.168761 0.043 Uiso 1 1 calc GR . . . .
H76B H 0.951482 0.117526 0.198681 0.043 Uiso 1 1 calc GR . . . .
H76C H 0.843364 0.063279 0.177691 0.043 Uiso 1 1 calc GR . . . .
C9 C -0.2482(3) 0.92772(14) 0.20614(12) 0.0276(7) Uani 1 1 d . . . . .
H9 H -0.285552 0.964971 0.196731 0.033 Uiso 1 1 calc R . . . .
C21 C 0.2445(3) 0.64349(16) 0.43190(13) 0.0387(8) Uani 1 1 d . . . . .
H21 H 0.282230 0.635734 0.464373 0.046 Uiso 1 1 calc R . . . .
C81 C 0.6910(2) 0.45845(14) 0.01359(12) 0.0283(7) Uani 1 1 d . . . . .
H81 H 0.625641 0.462827 -0.008390 0.034 Uiso 1 1 calc R . . . .
C4 C -0.0250(3) 0.76928(15) 0.14241(11) 0.0419(9) Uani 1 1 d . . . . .
H4A H -0.097089 0.748392 0.123575 0.063 Uiso 1 1 calc GR . . . .
H4B H 0.036524 0.757986 0.120108 0.063 Uiso 1 1 calc GR . . . .
H4C H -0.024362 0.819447 0.149404 0.063 Uiso 1 1 calc GR . . . .
C86 C 0.6712(2) 0.33195(15) -0.02555(11) 0.0259(6) Uani 1 1 d . . . . .
H86 H 0.685722 0.290039 -0.009153 0.031 Uiso 1 1 calc R . . . .
C28 C 0.2431(3) 0.84957(15) 0.40191(13) 0.0397(8) Uani 1 1 d . . . . .
H28A H 0.191166 0.841209 0.429529 0.060 Uiso 1 1 calc GR . . . .
H28B H 0.234693 0.894454 0.390569 0.060 Uiso 1 1 calc GR . . . .
H28C H 0.320697 0.849380 0.416595 0.060 Uiso 1 1 calc GR . . . .
C85 C 1.0866(2) 0.50077(13) 0.10445(12) 0.0280(7) Uani 1 1 d . . . . .
H85A H 1.100886 0.495936 0.066315 0.042 Uiso 1 1 calc GR . . . .
H85B H 1.155038 0.494676 0.125729 0.042 Uiso 1 1 calc GR . . . .
H85C H 1.065060 0.546764 0.115776 0.042 Uiso 1 1 calc GR . . . .
C10 C -0.3021(3) 0.86194(14) 0.19587(12) 0.0348(8) Uani 1 1 d . . . . .
H10 H -0.377509 0.854207 0.180407 0.042 Uiso 1 1 calc R . . . .
C72 C 0.7437(3) 0.10857(18) -0.10218(12) 0.0463(9) Uani 1 1 d . . . . .
H72A H 0.825865 0.110302 -0.097718 0.069 Uiso 1 1 calc GR . . . .
H72B H 0.723638 0.139756 -0.127379 0.069 Uiso 1 1 calc GR . . . .
H72C H 0.710652 0.061394 -0.116253 0.069 Uiso 1 1 calc GR . . . .
C54 C -0.0406(2) 0.84371(15) 0.56008(12) 0.0333(7) Uani 1 1 d . . . . .
H54A H -0.009758 0.833985 0.525072 0.050 Uiso 1 1 calc GR . . . .
H54B H -0.024814 0.807876 0.581900 0.050 Uiso 1 1 calc GR . . . .
H54C H -0.005623 0.888713 0.578443 0.050 Uiso 1 1 calc GR . . . .
C102 C 0.8267(2) 0.32164(14) 0.34061(11) 0.0282(7) Uani 1 1 d . . . . .
H10D H 0.748959 0.332606 0.337627 0.042 Uiso 1 1 calc GR . . . .
H10E H 0.878724 0.363823 0.341455 0.042 Uiso 1 1 calc GR . . . .
H10F H 0.839990 0.301876 0.373730 0.042 Uiso 1 1 calc GR . . . .
C103 C 0.4797(2) 0.10430(13) 0.24725(11) 0.0237(6) Uani 1 1 d . . . . .
H103 H 0.463620 0.140121 0.224262 0.028 Uiso 1 1 calc R . . . .
C42 C -0.0310(2) 0.63856(16) 0.52934(13) 0.0368(8) Uani 1 1 d . . . . .
H42A H -0.019004 0.601184 0.550219 0.055 Uiso 1 1 calc GR . . . .
H42B H 0.008524 0.682057 0.548335 0.055 Uiso 1 1 calc GR . . . .
H42C H -0.001626 0.628544 0.494008 0.055 Uiso 1 1 calc GR . . . .
C8 C -0.1400(3) 0.94023(14) 0.23007(12) 0.0290(7) Uani 1 1 d . . . . .
H8 H -0.104699 0.986355 0.238213 0.035 Uiso 1 1 calc R . . . .
C80 C 0.7441(2) 0.51535(14) 0.04710(12) 0.0293(7) Uani 1 1 d . . . . .
H80 H 0.715417 0.558501 0.047948 0.035 Uiso 1 1 calc R . . . .
C55 C -0.2176(3) 0.85534(16) 0.60653(12) 0.0401(8) Uani 1 1 d . . . . .
H55A H -0.188274 0.901087 0.625621 0.060 Uiso 1 1 calc GR . . . .
H55B H -0.196665 0.819957 0.627758 0.060 Uiso 1 1 calc GR . . . .
H55C H -0.299839 0.851894 0.601149 0.060 Uiso 1 1 calc GR . . . .
C13 C 0.1281(3) 0.90527(16) 0.22848(14) 0.0410(8) Uani 1 1 d . . . . .
H13A H 0.127795 0.859148 0.208217 0.061 Uiso 1 1 calc GR . . . .
H13B H 0.202097 0.920107 0.247728 0.061 Uiso 1 1 calc GR . . . .
H13C H 0.112164 0.937757 0.203638 0.061 Uiso 1 1 calc GR . . . .
C105 C 0.3950(3) 0.10579(16) 0.29059(13) 0.0383(8) Uani 1 1 d . . . . .
H10G H 0.416183 0.076688 0.317209 0.058 Uiso 1 1 calc GR . . . .
H10H H 0.319468 0.088379 0.273932 0.058 Uiso 1 1 calc GR . . . .
H10I H 0.395351 0.153259 0.308293 0.058 Uiso 1 1 calc GR . . . .
C11 C -0.2484(3) 0.80617(14) 0.20769(13) 0.0414(9) Uani 1 1 d . . . . .
C104 C 0.4590(3) 0.03461(14) 0.21191(13) 0.0350(8) Uani 1 1 d . . . . .
H10J H 0.515550 0.031892 0.185415 0.052 Uiso 1 1 calc GR . . . .
H10K H 0.383666 0.029058 0.193308 0.052 Uiso 1 1 calc GR . . . .
H10L H 0.464494 -0.002062 0.234223 0.052 Uiso 1 1 calc GR . . . .
C14 C 0.0550(3) 0.97110(15) 0.30720(13) 0.0400(8) Uani 1 1 d . . . . .
H14A H 0.055468 1.009742 0.286501 0.060 Uiso 1 1 calc GR . . . .
H14B H 0.127044 0.974535 0.328517 0.060 Uiso 1 1 calc GR . . . .
H14C H -0.006358 0.972596 0.331205 0.060 Uiso 1 1 calc GR . . . .
C73 C 0.5718(3) 0.13185(17) -0.05465(13) 0.0415(8) Uani 1 1 d . . . . .
H73A H 0.535262 0.085328 -0.068455 0.062 Uiso 1 1 calc GR . . . .
H73B H 0.554532 0.163392 -0.080056 0.062 Uiso 1 1 calc GR . . . .
H73C H 0.543818 0.147491 -0.019862 0.062 Uiso 1 1 calc GR . . . .
C87 C 0.7186(3) 0.32488(17) -0.08087(12) 0.0401(8) Uani 1 1 d . . . . .
H87A H 0.712906 0.367329 -0.096516 0.060 Uiso 1 1 calc GR . . . .
H87B H 0.675504 0.285926 -0.104402 0.060 Uiso 1 1 calc GR . . . .
H87C H 0.797805 0.316846 -0.077083 0.060 Uiso 1 1 calc GR . . . .
C88 C 0.5440(3) 0.33303(17) -0.03095(14) 0.0459(9) Uani 1 1 d . . . . .
H88A H 0.516554 0.343238 0.004784 0.069 Uiso 1 1 calc GR . . . .
H88B H 0.507620 0.287939 -0.048485 0.069 Uiso 1 1 calc GR . . . .
H88C H 0.526022 0.368616 -0.052614 0.069 Uiso 1 1 calc GR . . . .
C15 C -0.3267(5) 0.7343(3) 0.2053(2) 0.0208(11) Uani 0.65 1 d . . P C 1
H15 H -0.300999 0.712578 0.236824 0.025 Uiso 0.65 1 calc R . P C 1
C16 C -0.4534(4) 0.7379(2) 0.2081(2) 0.0266(10) Uani 0.65 1 d . . P C 1
H16A H -0.466349 0.769782 0.239825 0.040 Uiso 0.65 1 calc GR . P C 1
H16B H -0.491506 0.691883 0.210401 0.040 Uiso 0.65 1 calc GR . P C 1
H16C H -0.483414 0.754174 0.175683 0.040 Uiso 0.65 1 calc GR . P C 1
C17 C -0.3060(4) 0.6871(2) 0.15539(18) 0.0304(11) Uani 0.65 1 d . . P C 1
H17A H -0.324004 0.708656 0.123614 0.046 Uiso 0.65 1 calc GR . P C 1
H17B H -0.353955 0.643108 0.153461 0.046 Uiso 0.65 1 calc GR . P C 1
H17C H -0.226772 0.678948 0.156674 0.046 Uiso 0.65 1 calc GR . P C 1
C15' C -0.2768(7) 0.7352(4) 0.1759(4) 0.028(2) Uani 0.35 1 d . . P C 2
H15' H -0.216269 0.705931 0.183370 0.034 Uiso 0.35 1 calc R . P C 2
C17' C -0.3034(9) 0.7296(4) 0.1160(4) 0.047(3) Uani 0.35 1 d . . P C 2
H17D H -0.362285 0.758661 0.108790 0.071 Uiso 0.35 1 calc GR . P C 2
H17E H -0.329795 0.681528 0.101194 0.071 Uiso 0.35 1 calc GR . P C 2
H17F H -0.235427 0.744954 0.099018 0.071 Uiso 0.35 1 calc GR . P C 2
C16' C -0.3814(9) 0.7145(6) 0.2061(5) 0.043(3) Uani 0.35 1 d . . P C 2
H16D H -0.358905 0.716596 0.244338 0.064 Uiso 0.35 1 calc GR . P C 2
H16E H -0.414044 0.667416 0.191343 0.064 Uiso 0.35 1 calc GR . P C 2
H16F H -0.437464 0.746317 0.201605 0.064 Uiso 0.35 1 calc GR . P C 2
Bi2' Bi 0.6139(5) 0.2161(2) 0.10964(19) 0.0305(10) Uani 0.05 1 d . . P A 2
Bi1' Bi -0.09990(19) 0.78262(14) 0.38864(10) 0.0203(5) Uani 0.05 1 d . . P B 2

loop_
_atom_site_aniso_label
_atom_site_aniso_U_11
_atom_site_aniso_U_22
_atom_site_aniso_U_33
_atom_site_aniso_U_23
_atom_site_aniso_U_13
_atom_site_aniso_U_12
Bi2 0.01852(7) 0.02113(10) 0.01204(8) -0.00023(7) 0.00449(6) -0.00112(9)
Bi1 0.01378(6) 0.02047(7) 0.01141(6) 0.00204(5) 0.00225(4) 0.00213(5)
Ga2 0.01377(14) 0.01040(13) 0.01096(14) 0.00151(11) 0.00246(11) 0.00142(11)
Ga4 0.01509(14) 0.01128(13) 0.01155(14) 0.00205(11) 0.00183(11) 0.00391(11)
Ga3 0.01878(15) 0.01206(13) 0.01212(14) 0.00066(11) 0.00462(11) -0.00017(11)
Ga1 0.02229(16) 0.01443(14) 0.01230(14) 0.00204(11) 0.00094(12) 0.00910(12)
Cl3 0.0309(4) 0.0155(3) 0.0175(3) 0.0029(3) -0.0037(3) 0.0009(3)
Cl2 0.0256(4) 0.0169(3) 0.0194(3) 0.0045(3) -0.0053(3) 0.0017(3)
Cl4 0.0216(3) 0.0140(3) 0.0283(4) 0.0034(3) -0.0034(3) 0.0015(3)
Cl1 0.0270(4) 0.0214(3) 0.0332(4) -0.0015(3) -0.0068(3) 0.0069(3)
N8 0.0159(11) 0.0126(10) 0.0128(11) 0.0001(9) 0.0012(9) 0.0037(9)
N3 0.0126(11) 0.0108(10) 0.0141(11) 0.0031(8) -0.0018(9) 0.0017(8)
N1 0.0238(12) 0.0132(11) 0.0158(12) 0.0025(9) 0.0064(9) 0.0068(9)
N4 0.0147(11) 0.0124(10) 0.0140(11) -0.0005(9) 0.0049(9) 0.0010(9)
N6 0.0194(12) 0.0171(11) 0.0127(11) 0.0045(9) 0.0032(9) 0.0014(9)
N5 0.0191(12) 0.0134(10) 0.0141(11) -0.0019(9) 0.0044(9) -0.0019(9)
N7 0.0180(11) 0.0122(10) 0.0130(11) 0.0032(9) 0.0028(9) 0.0061(9)
N2 0.0510(16) 0.0120(11) 0.0123(12) 0.0004(9) -0.0001(11) 0.0126(11)
C91 0.0201(14) 0.0147(13) 0.0190(14) 0.0000(11) 0.0027(11) 0.0020(11)
C106 0.0133(13) 0.0213(14) 0.0173(14) 0.0028(11) 0.0008(11) 0.0081(11)
C30 0.0159(13) 0.0159(12) 0.0095(13) 0.0025(10) -0.0017(10) -0.0052(10)
C63 0.0242(15) 0.0202(14) 0.0205(15) -0.0033(11) 0.0079(12) 0.0016(12)
C32 0.0196(14) 0.0166(13) 0.0119(13) 0.0001(10) 0.0017(11) 0.0013(11)
C62 0.0179(14) 0.0205(13) 0.0083(13) 0.0010(10) -0.0006(10) -0.0034(11)
C77 0.0210(15) 0.0167(13) 0.0204(15) 0.0071(11) 0.0080(11) 0.0034(11)
C52 0.0242(15) 0.0108(12) 0.0203(14) 0.0002(11) 0.0095(12) 0.0014(11)
C31 0.0127(13) 0.0165(13) 0.0131(13) 0.0016(10) 0.0013(10) 0.0012(10)
C18 0.0131(13) 0.0225(14) 0.0233(15) 0.0046(12) 0.0053(11) 0.0085(11)
C61 0.0152(13) 0.0226(14) 0.0115(13) 0.0022(11) 0.0034(10) -0.0006(11)
C93 0.0249(16) 0.0241(15) 0.0258(16) 0.0028(12) 0.0070(12) 0.0123(12)
C40 0.0148(13) 0.0129(12) 0.0164(13) 0.0034(10) 0.0038(10) 0.0009(10)
C65 0.0219(15) 0.0140(13) 0.0220(15) -0.0049(11) 0.0130(12) -0.0039(11)
C56 0.0240(15) 0.0122(13) 0.0260(16) 0.0060(11) 0.0047(12) 0.0032(11)
C35 0.0149(13) 0.0136(12) 0.0148(13) 0.0057(10) 0.0027(10) 0.0018(10)
C19 0.0158(14) 0.0239(14) 0.0192(14) 0.0042(12) 0.0045(11) 0.0093(11)
C60 0.0150(13) 0.0202(13) 0.0120(13) -0.0010(11) -0.0010(10) 0.0008(11)
C39 0.0204(14) 0.0135(13) 0.0253(15) 0.0023(11) 0.0068(12) 0.0011(11)
C34 0.0241(15) 0.0157(13) 0.0223(15) -0.0004(11) 0.0117(12) 0.0014(11)
C33 0.0183(14) 0.0189(13) 0.0199(14) 0.0055(11) 0.0038(11) 0.0014(11)
C74 0.0312(16) 0.0120(13) 0.0245(16) 0.0013(11) 0.0066(13) -0.0005(12)
C94 0.0233(14) 0.0145(12) 0.0081(12) 0.0043(10) 0.0020(10) 0.0075(11)
C70 0.0270(16) 0.0150(13) 0.0203(15) -0.0034(11) 0.0107(12) -0.0021(12)
C24 0.0247(15) 0.0172(13) 0.0192(14) 0.0070(11) 0.0036(12) 0.0080(11)
C23 0.0121(14) 0.0242(15) 0.0328(17) 0.0021(13) 0.0008(12) 0.0051(12)
C59 0.0249(16) 0.0226(15) 0.0390(19) 0.0008(13) 0.0132(14) -0.0033(12)
C112 0.0228(15) 0.0147(13) 0.0179(14) 0.0030(11) -0.0021(11) 0.0049(11)
C89 0.0257(15) 0.0165(13) 0.0104(13) 0.0019(10) 0.0046(11) 0.0027(11)
C3 0.0339(17) 0.0145(13) 0.0261(16) 0.0039(12) 0.0147(13) 0.0065(12)
C38 0.0201(15) 0.0138(13) 0.0311(16) 0.0090(12) 0.0088(12) 0.0064(11)
C79 0.0299(17) 0.0175(14) 0.0370(18) 0.0079(13) 0.0153(14) 0.0037(12)
C107 0.0175(14) 0.0188(13) 0.0214(15) 0.0019(11) 0.0033(11) 0.0080(11)
C48 0.0241(15) 0.0177(13) 0.0178(14) -0.0001(11) 0.0066(12) -0.0042(11)
C47 0.0219(14) 0.0111(12) 0.0169(14) -0.0015(10) 0.0101(11) -0.0005(11)
C64 0.0212(15) 0.0238(14) 0.0217(15) 0.0088(12) 0.0078(12) 0.0014(12)
C66 0.0253(16) 0.0225(14) 0.0217(15) -0.0059(12) 0.0083(12) -0.0026(12)
C117 0.0333(18) 0.0241(15) 0.0295(17) 0.0048(13) -0.0014(14) 0.0000(13)
C99 0.0213(14) 0.0157(13) 0.0166(14) 0.0041(11) 0.0062(11) 0.0030(11)
C90 0.0231(15) 0.0151(13) 0.0138(14) -0.0048(10) 0.0077(11) 0.0061(11)
C36 0.0156(14) 0.0207(13) 0.0165(14) 0.0064(11) 0.0015(11) 0.0013(11)
C44 0.0245(15) 0.0114(12) 0.0181(14) -0.0010(11) -0.0041(11) 0.0025(11)
C111 0.0168(14) 0.0211(14) 0.0262(16) 0.0014(12) -0.0027(12) 0.0022(11)
C27 0.0174(15) 0.0207(15) 0.051(2) 0.0043(14) -0.0020(14) 0.0044(12)
C69 0.0361(18) 0.0149(13) 0.0308(17) -0.0041(12) 0.0131(14) -0.0015(13)
C108 0.0295(17) 0.0239(15) 0.0237(16) 0.0066(12) -0.0010(13) 0.0099(13)
C49 0.0265(16) 0.0250(15) 0.0187(15) -0.0035(12) 0.0027(12) -0.0070(12)
C100 0.0217(15) 0.0161(13) 0.0178(14) 0.0017(11) -0.0046(11) 0.0022(11)
C50 0.0332(17) 0.0140(13) 0.0305(17) -0.0043(12) 0.0118(14) -0.0078(12)
C20 0.0265(16) 0.0287(16) 0.0281(17) 0.0103(13) -0.0011(13) 0.0110(13)
C45 0.051(2) 0.0262(16) 0.0225(16) -0.0010(13) -0.0040(15) 0.0135(15)
C7 0.0335(17) 0.0203(14) 0.0146(14) 0.0070(11) 0.0094(12) 0.0078(12)
C83 0.0293(16) 0.0113(12) 0.0232(15) 0.0030(11) 0.0063(12) 0.0030(11)
C78 0.0220(15) 0.0183(13) 0.0242(15) 0.0087(12) 0.0098(12) 0.0040(11)
C37 0.0171(14) 0.0234(14) 0.0244(15) 0.0130(12) 0.0034(12) 0.0066(12)
C6 0.051(2) 0.0155(13) 0.0114(14) 0.0036(11) -0.0042(13) 0.0154(13)
C118 0.0331(18) 0.0196(15) 0.0401(19) -0.0024(13) 0.0198(15) -0.0034(13)
C92 0.0369(18) 0.0292(16) 0.0142(14) 0.0043(12) 0.0053(12) 0.0126(14)
C84 0.051(2) 0.0236(15) 0.0234(17) 0.0009(13) 0.0040(15) 0.0076(15)
C116 0.0317(17) 0.0208(15) 0.0346(18) -0.0011(13) -0.0067(14) -0.0020(13)
C58 0.0325(17) 0.0178(14) 0.0240(16) 0.0067(12) 0.0033(13) 0.0042(12)
C95 0.0248(15) 0.0137(12) 0.0115(13) 0.0006(10) 0.0013(11) 0.0058(11)
C5 0.042(2) 0.0271(16) 0.043(2) 0.0057(14) 0.0272(16) 0.0160(15)
C98 0.0258(16) 0.0145(13) 0.0237(15) 0.0049(11) 0.0030(12) 0.0017(12)
C51 0.0336(17) 0.0109(13) 0.0290(17) 0.0009(12) 0.0095(14) 0.0012(12)
C75 0.0324(18) 0.0177(14) 0.0382(19) 0.0031(13) 0.0021(14) 0.0030(13)
C109 0.0325(18) 0.0315(17) 0.0303(18) 0.0072(14) -0.0143(14) 0.0066(14)
C25 0.0423(19) 0.0228(15) 0.0283(17) 0.0061(13) 0.0031(14) 0.0152(14)
C46 0.0237(16) 0.0157(13) 0.0420(19) -0.0010(13) -0.0077(14) 0.0028(12)
C57 0.0303(17) 0.0162(14) 0.0433(19) 0.0090(13) 0.0072(14) 0.0065(12)
C26 0.0275(17) 0.0276(16) 0.0338(18) 0.0117(14) 0.0084(14) 0.0048(13)
C82 0.0205(15) 0.0303(16) 0.0228(16) 0.0111(13) 0.0069(12) 0.0030(12)
C71 0.0254(16) 0.0352(17) 0.0229(16) -0.0036(13) 0.0010(13) -0.0061(13)
C67 0.0275(17) 0.0250(16) 0.0326(18) -0.0134(14) 0.0091(14) -0.0087(13)
C2 0.069(2) 0.0149(14) 0.0160(15) 0.0017(12) 0.0229(15) 0.0118(15)
C53 0.0265(16) 0.0255(15) 0.0168(15) 0.0010(12) -0.0028(12) -0.0072(12)
C1 0.067(2) 0.0157(14) 0.0105(14) 0.0004(11) 0.0025(14) 0.0065(15)
C113 0.0289(17) 0.0306(16) 0.0288(17) 0.0139(14) 0.0014(13) 0.0002(13)
C96 0.0215(15) 0.0207(14) 0.0210(15) 0.0057(12) -0.0025(12) 0.0056(12)
C110 0.0330(18) 0.0240(15) 0.0328(18) 0.0002(13) -0.0130(14) 0.0013(13)
C41 0.0195(14) 0.0236(14) 0.0183(14) 0.0057(12) -0.0042(11) 0.0001(12)
C68 0.0331(18) 0.0197(15) 0.039(2) -0.0048(14) 0.0138(15) -0.0086(13)
C29 0.0313(19) 0.0301(17) 0.063(2) 0.0166(17) 0.0077(17) 0.0074(15)
C115 0.0237(15) 0.0162(13) 0.0277(16) -0.0010(12) -0.0075(12) 0.0008(12)
C114 0.0413(19) 0.0200(14) 0.0269(16) 0.0023(12) -0.0028(14) 0.0134(14)
C97 0.0278(16) 0.0160(13) 0.0288(16) 0.0094(12) 0.0006(13) 0.0084(12)
C12 0.0396(19) 0.0172(14) 0.0314(18) 0.0074(13) 0.0046(14) 0.0074(13)
C101 0.0257(16) 0.0227(14) 0.0249(16) 0.0059(12) -0.0032(12) -0.0002(12)
C43 0.0408(19) 0.0367(18) 0.0166(16) 0.0026(13) -0.0068(14) -0.0016(15)
C22 0.0247(17) 0.0300(17) 0.048(2) 0.0009(15) -0.0152(15) 0.0058(14)
C76 0.047(2) 0.0171(14) 0.0229(16) 0.0035(12) 0.0074(14) 0.0029(13)
C9 0.0363(18) 0.0203(14) 0.0318(17) 0.0115(13) 0.0098(14) 0.0144(13)
C21 0.0348(19) 0.043(2) 0.038(2) 0.0070(16) -0.0158(15) 0.0139(16)
C81 0.0221(16) 0.0334(17) 0.0352(18) 0.0184(14) 0.0094(13) 0.0092(13)
C4 0.087(3) 0.0285(17) 0.0124(15) 0.0065(13) 0.0020(17) 0.0129(18)
C86 0.0223(15) 0.0344(17) 0.0219(16) 0.0074(13) 0.0011(12) 0.0028(13)
C28 0.0302(18) 0.0290(17) 0.057(2) -0.0007(16) -0.0019(16) 0.0001(14)
C85 0.0288(17) 0.0177(14) 0.0363(18) 0.0032(13) -0.0023(14) 0.0014(12)
C10 0.052(2) 0.0241(16) 0.0290(18) 0.0064(14) -0.0096(15) 0.0117(15)
C72 0.041(2) 0.071(3) 0.0264(19) 0.0051(17) 0.0072(16) 0.0039(19)
C54 0.0324(18) 0.0374(18) 0.0282(18) 0.0059(14) -0.0027(14) -0.0030(14)
C102 0.0332(18) 0.0214(15) 0.0264(17) -0.0027(13) -0.0041(13) -0.0014(13)
C103 0.0234(15) 0.0185(14) 0.0310(17) 0.0107(13) 0.0032(13) 0.0018(12)
C42 0.0238(17) 0.0440(19) 0.040(2) 0.0045(16) -0.0102(14) 0.0015(15)
C8 0.0392(19) 0.0168(14) 0.0350(18) 0.0096(13) 0.0119(15) 0.0083(13)
C80 0.0271(17) 0.0240(15) 0.044(2) 0.0181(15) 0.0164(15) 0.0093(13)
C55 0.050(2) 0.047(2) 0.0248(18) 0.0098(15) 0.0078(16) 0.0006(17)
C13 0.037(2) 0.0367(19) 0.054(2) 0.0186(17) 0.0136(17) 0.0051(15)
C105 0.0277(18) 0.0389(19) 0.054(2) 0.0188(17) 0.0152(16) 0.0052(15)
C11 0.070(3) 0.0152(14) 0.0349(19) 0.0002(14) -0.0289(18) 0.0098(16)
C104 0.0347(19) 0.0256(16) 0.043(2) 0.0074(15) -0.0041(15) -0.0007(14)
C14 0.050(2) 0.0288(17) 0.042(2) 0.0102(15) 0.0016(17) 0.0053(16)
C73 0.0296(18) 0.055(2) 0.036(2) -0.0036(17) 0.0013(15) 0.0005(16)
C87 0.043(2) 0.054(2) 0.0232(18) 0.0078(16) 0.0043(15) 0.0038(17)
C88 0.0283(19) 0.049(2) 0.058(2) 0.0016(18) -0.0007(17) 0.0040(16)
C15 0.019(3) 0.018(3) 0.027(3) 0.005(2) 0.001(3) 0.009(2)
C16 0.020(3) 0.024(2) 0.036(3) 0.010(2) -0.006(2) 0.000(2)
C17 0.033(3) 0.028(3) 0.028(3) 0.002(2) -0.008(2) 0.002(2)
C15' 0.017(5) 0.027(5) 0.037(6) -0.008(4) -0.014(4) 0.008(4)
C17' 0.062(7) 0.029(5) 0.044(6) -0.010(5) -0.030(5) 0.011(5)
C16' 0.022(7) 0.036(7) 0.072(9) 0.017(6) 0.002(7) -0.001(5)
Bi2' 0.0210(17) 0.040(3) 0.021(2) -0.0154(17) 0.0133(15) -0.019(2)
Bi1' 0.0135(11) 0.0223(12) 0.0249(13) 0.0024(11) 0.0081(9) -0.0017(10)

loop_
_atom_type_symbol
_atom_type_description
_atom_type_scat_dispersion_real
_atom_type_scat_dispersion_imag
_atom_type_scat_source
C C 0.0033 0.0016 'International Tables Vol C Tables 4.2.6.8 and 6.1.1.4'
H H 0.0000 0.0000 'International Tables Vol C Tables 4.2.6.8 and 6.1.1.4'
Bi Bi -4.1077 10.2566 'International Tables Vol C Tables 4.2.6.8 and 6.1.1.4'
Cl Cl 0.1484 0.1585 'International Tables Vol C Tables 4.2.6.8 and 6.1.1.4'
Ga Ga 0.2307 1.6083 'International Tables Vol C Tables 4.2.6.8 and 6.1.1.4'
N N 0.0061 0.0033 'International Tables Vol C Tables 4.2.6.8 and 6.1.1.4'

loop_
_geom_angle_atom_site_label_1
_geom_angle_atom_site_label_2
_geom_angle_atom_site_label_3
_geom_angle
_geom_angle_site_symmetry_1
_geom_angle_site_symmetry_3
_geom_angle_publ_flag
Ga3 Bi2 Ga4 103.732(13) . . ?
C118 Bi2 Ga4 94.73(7) . . ?
C118 Bi2 Ga3 97.91(7) . . ?
Ga2 Bi1 Ga1 103.865(10) . . ?
C59 Bi1 Ga2 97.13(7) . . ?
C59 Bi1 Ga1 95.25(8) . . ?
Cl2 Ga2 Bi1 122.40(2) . . ?
Cl2 Ga2 Bi1' 112.92(6) . . ?
N3 Ga2 Bi1 115.71(6) . . ?
N3 Ga2 Cl2 102.29(6) . . ?
N3 Ga2 Bi1' 132.51(9) . . ?
N4 Ga2 Bi1 113.81(6) . . ?
N4 Ga2 Cl2 103.60(6) . . ?
N4 Ga2 N3 94.89(8) . . ?
N4 Ga2 Bi1' 106.13(8) . . ?
Cl4 Ga4 Bi2 119.17(2) . . ?
Cl4 Ga4 Bi2' 127.03(10) . . ?
N8 Ga4 Bi2 104.18(6) . . ?
N8 Ga4 Cl4 101.18(6) . . ?
N8 Ga4 Bi2' 108.66(13) . . ?
N7 Ga4 Bi2 127.17(6) . . ?
N7 Ga4 Cl4 103.83(6) . . ?
N7 Ga4 N8 95.38(8) . . ?
N7 Ga4 Bi2' 115.40(10) . . ?
Cl3 Ga3 Bi2 123.46(2) . . ?
Cl3 Ga3 Bi2' 118.09(10) . . ?
N6 Ga3 Bi2 115.22(6) . . ?
N6 Ga3 Cl3 101.78(6) . . ?
N6 Ga3 Bi2' 126.54(11) . . ?
N5 Ga3 Bi2 113.22(6) . . ?
N5 Ga3 Cl3 103.59(6) . . ?
N5 Ga3 N6 95.32(8) . . ?
N5 Ga3 Bi2' 107.21(11) . . ?
Cl1 Ga1 Bi1 118.87(2) . . ?
Cl1 Ga1 Bi1' 127.31(6) . . ?
N1 Ga1 Bi1 102.51(6) . . ?
N1 Ga1 Cl1 101.93(6) . . ?
N1 Ga1 Bi1' 111.57(8) . . ?
N2 Ga1 Bi1 129.64(6) . . ?
N2 Ga1 Cl1 102.59(7) . . ?
N2 Ga1 N1 94.96(9) . . ?
N2 Ga1 Bi1' 113.27(9) . . ?
C91 N8 Ga4 120.00(17) . . ?
C91 N8 C106 120.6(2) . . ?
C106 N8 Ga4 119.23(15) . . ?
C30 N3 Ga2 119.04(15) . . ?
C30 N3 C35 118.1(2) . . ?
C35 N3 Ga2 122.33(15) . . ?
C18 N1 Ga1 119.42(16) . . ?
C3 N1 Ga1 119.41(18) . . ?
C3 N1 C18 120.8(2) . . ?
C32 N4 Ga2 119.54(17) . . ?
C32 N4 C47 118.2(2) . . ?
C47 N4 Ga2 122.15(15) . . ?
C62 N6 Ga3 118.59(16) . . ?
C62 N6 C77 118.7(2) . . ?
C77 N6 Ga3 122.15(16) . . ?
C65 N5 Ga3 122.03(16) . . ?
C60 N5 Ga3 118.55(17) . . ?
C60 N5 C65 119.3(2) . . ?
C94 N7 Ga4 126.51(15) . . ?
C89 N7 Ga4 116.86(15) . . ?
C89 N7 C94 116.5(2) . . ?
C6 N2 Ga1 125.06(18) . . ?
C1 N2 Ga1 117.80(17) . . ?
C1 N2 C6 116.8(2) . . ?
N8 C91 C93 120.4(2) . . ?
N8 C91 C90 122.0(2) . . ?
C90 C91 C93 117.6(2) . . ?
C107 C106 N8 120.4(2) . . ?
C107 C106 C111 121.9(2) . . ?
C111 C106 N8 117.6(2) . . ?
N3 C30 C31 123.8(2) . . ?
N3 C30 C33 119.9(2) . . ?
C31 C30 C33 116.3(2) . . ?
H63A C63 H63B 109.5 . . ?
H63A C63 H63C 109.5 . . ?
H63B C63 H63C 109.5 . . ?
C60 C63 H63A 109.5 . . ?
C60 C63 H63B 109.5 . . ?
C60 C63 H63C 109.5 . . ?
N4 C32 C31 123.0(2) . . ?
N4 C32 C34 119.7(2) . . ?
C31 C32 C34 117.3(2) . . ?
N6 C62 C61 124.0(2) . . ?
N6 C62 C64 119.5(2) . . ?
C61 C62 C64 116.5(2) . . ?
C78 C77 N6 120.2(2) . . ?
C78 C77 C82 121.5(2) . . ?
C82 C77 N6 118.2(2) . . ?
C47 C52 C56 122.4(2) . . ?
C51 C52 C56 120.2(2) . . ?
C51 C52 C47 117.4(3) . . ?
C30 C31 H31 115.7 . . ?
C32 C31 C30 128.5(2) . . ?
C32 C31 H31 115.7 . . ?
C19 C18 N1 120.6(2) . . ?
C19 C18 C23 121.4(2) . . ?
C23 C18 N1 117.8(2) . . ?
C62 C61 H61 115.7 . . ?
C60 C61 C62 128.6(2) . . ?
C60 C61 H61 115.7 . . ?
C91 C93 H93A 109.5 . . ?
C91 C93 H93B 109.5 . . ?
C91 C93 H93C 109.5 . . ?
H93A C93 H93B 109.5 . . ?
H93A C93 H93C 109.5 . . ?
H93B C93 H93C 109.5 . . ?
C35 C40 C39 117.8(2) . . ?
C35 C40 C44 123.3(2) . . ?
C39 C40 C44 118.9(2) . . ?
C70 C65 N5 120.2(2) . . ?
C66 C65 N5 118.4(2) . . ?
C66 C65 C70 121.4(2) . . ?
C52 C56 H56 107.7 . . ?
C52 C56 C58 110.6(2) . . ?
C52 C56 C57 112.4(2) . . ?
C58 C56 H56 107.7 . . ?
C58 C56 C57 110.4(2) . . ?
C57 C56 H56 107.7 . . ?
C40 C35 N3 119.6(2) . . ?
C40 C35 C36 121.7(2) . . ?
C36 C35 N3 118.7(2) . . ?
C18 C19 C24 123.2(2) . . ?
C18 C19 C20 117.7(3) . . ?
C20 C19 C24 119.1(2) . . ?
N5 C60 C63 119.1(2) . . ?
N5 C60 C61 123.7(2) . . ?
C61 C60 C63 117.2(2) . . ?
C40 C39 H39 119.4 . . ?
C38 C39 C40 121.1(3) . . ?
C38 C39 H39 119.4 . . ?
C32 C34 H34A 109.5 . . ?
C32 C34 H34B 109.5 . . ?
C32 C34 H34C 109.5 . . ?
H34A C34 H34B 109.5 . . ?
H34A C34 H34C 109.5 . . ?
H34B C34 H34C 109.5 . . ?
C30 C33 H33A 109.5 . . ?
C30 C33 H33B 109.5 . . ?
C30 C33 H33C 109.5 . . ?
H33A C33 H33B 109.5 . . ?
H33A C33 H33C 109.5 . . ?
H33B C33 H33C 109.5 . . ?
C70 C74 H74 107.8 . . ?
C70 C74 C75 111.9(2) . . ?
C70 C74 C76 110.7(2) . . ?
C75 C74 H74 107.8 . . ?
C75 C74 C76 110.6(2) . . ?
C76 C74 H74 107.8 . . ?
C99 C94 N7 118.4(2) . . ?
C99 C94 C95 121.4(2) . . ?
C95 C94 N7 120.0(2) . . ?
C65 C70 C74 122.7(2) . . ?
C69 C70 C65 118.0(3) . . ?
C69 C70 C74 119.2(3) . . ?
C19 C24 H24 108.0 . . ?
C19 C24 C25 112.0(2) . . ?
C19 C24 C26 111.4(2) . . ?
C25 C24 H24 108.0 . . ?
C26 C24 H24 108.0 . . ?
C26 C24 C25 109.3(2) . . ?
C18 C23 C27 121.1(2) . . ?
C22 C23 C18 118.3(3) . . ?
C22 C23 C27 120.5(3) . . ?
Bi1 C59 H59A 109.5 . . ?
Bi1 C59 H59B 109.5 . . ?
Bi1 C59 H59C 109.5 . . ?
H59A C59 H59B 109.5 . . ?
H59A C59 H59C 109.5 . . ?
H59B C59 H59C 109.5 . . ?
C107 C112 H112 108.3 . . ?
C107 C112 C113 111.1(2) . . ?
C107 C112 C114 111.1(2) . . ?
C113 C112 H112 108.3 . . ?
C113 C112 C114 109.7(2) . . ?
C114 C112 H112 108.3 . . ?
N7 C89 C90 125.1(2) . . ?
N7 C89 C92 119.5(2) . . ?
C90 C89 C92 115.4(2) . . ?
N1 C3 C5 119.8(3) . . ?
N1 C3 C2 122.0(2) . . ?
C2 C3 C5 118.2(2) . . ?
C39 C38 H38 120.0 . . ?
C39 C38 C37 120.0(2) . . ?
C37 C38 H38 120.0 . . ?
C78 C79 H79 119.2 . . ?
C80 C79 H79 119.2 . . ?
C80 C79 C78 121.6(3) . . ?
C106 C107 C112 123.4(2) . . ?
C106 C107 C108 117.6(2) . . ?
C108 C107 C112 119.0(2) . . ?
C47 C48 C53 121.5(2) . . ?
C49 C48 C47 118.5(2) . . ?
C49 C48 C53 120.0(3) . . ?
C52 C47 N4 120.3(2) . . ?
C48 C47 N4 118.3(2) . . ?
C48 C47 C52 121.4(2) . . ?
C62 C64 H64A 109.5 . . ?
C62 C64 H64B 109.5 . . ?
C62 C64 H64C 109.5 . . ?
H64A C64 H64B 109.5 . . ?
H64A C64 H64C 109.5 . . ?
H64B C64 H64C 109.5 . . ?
C65 C66 C71 122.0(2) . . ?
C65 C66 C67 118.3(3) . . ?
C67 C66 C71 119.7(3) . . ?
H11A C117 H11B 109.5 . . ?
H11A C117 H11C 109.5 . . ?
H11B C117 H11C 109.5 . . ?
C115 C117 H11A 109.5 . . ?
C115 C117 H11B 109.5 . . ?
C115 C117 H11C 109.5 . . ?
C94 C99 C103 123.1(2) . . ?
C98 C99 C94 118.2(2) . . ?
C98 C99 C103 118.7(2) . . ?
C91 C90 H90 115.7 . . ?
C89 C90 C91 128.6(2) . . ?
C89 C90 H90 115.7 . . ?
C35 C36 C41 121.7(2) . . ?
C37 C36 C35 117.8(2) . . ?
C37 C36 C41 120.5(2) . . ?
C40 C44 H44 108.0 . . ?
C40 C44 C45 110.8(2) . . ?
C40 C44 C46 112.4(2) . . ?
C45 C44 H44 108.0 . . ?
C45 C44 C46 109.4(2) . . ?
C46 C44 H44 108.0 . . ?
C106 C111 C115 121.1(2) . . ?
C110 C111 C106 117.5(2) . . ?
C110 C111 C115 121.4(2) . . ?
C23 C27 H27 107.1 . . ?
C23 C27 C29 112.3(2) . . ?
C23 C27 C28 113.3(3) . . ?
C29 C27 H27 107.1 . . ?
C28 C27 H27 107.1 . . ?
C28 C27 C29 109.5(3) . . ?
C70 C69 H69 119.6 . . ?
C68 C69 C70 120.9(3) . . ?
C68 C69 H69 119.6 . . ?
C107 C108 H108 119.4 . . ?
C109 C108 C107 121.2(3) . . ?
C109 C108 H108 119.4 . . ?
C48 C49 H49 119.6 . . ?
C50 C49 C48 120.9(3) . . ?
C50 C49 H49 119.6 . . ?
C95 C100 H100 107.3 . . ?
C95 C100 C101 113.3(2) . . ?
C95 C100 C102 112.1(2) . . ?
C101 C100 H100 107.3 . . ?
C102 C100 H100 107.3 . . ?
C102 C100 C101 109.2(2) . . ?
C49 C50 H50 120.0 . . ?
C51 C50 C49 120.1(3) . . ?
C51 C50 H50 120.0 . . ?
C19 C20 H20 119.5 . . ?
C21 C20 C19 121.1(3) . . ?
C21 C20 H20 119.5 . . ?
C44 C45 H45A 109.5 . . ?
C44 C45 H45B 109.5 . . ?
C44 C45 H45C 109.5 . . ?
H45A C45 H45B 109.5 . . ?
H45A C45 H45C 109.5 . . ?
H45B C45 H45C 109.5 . . ?
C6 C7 C12 123.3(2) . . ?
C8 C7 C6 117.7(3) . . ?
C8 C7 C12 119.0(3) . . ?
C78 C83 H83 108.0 . . ?
C78 C83 C84 110.8(2) . . ?
C78 C83 C85 112.8(2) . . ?
C84 C83 H83 108.0 . . ?
C85 C83 H83 108.0 . . ?
C85 C83 C84 109.1(2) . . ?
C77 C78 C79 117.6(3) . . ?
C77 C78 C83 123.6(2) . . ?
C79 C78 C83 118.8(2) . . ?
C38 C37 C36 121.5(2) . . ?
C38 C37 H37 119.2 . . ?
C36 C37 H37 119.2 . . ?
C7 C6 N2 118.0(3) . . ?
C7 C6 C11 121.5(2) . . ?
C11 C6 N2 120.5(2) . . ?
Bi2 C118 H11D 109.5 . . ?
Bi2 C118 H11E 109.5 . . ?
Bi2 C118 H11F 109.5 . . ?
H11D C118 H11E 109.5 . . ?
H11D C118 H11F 109.5 . . ?
H11E C118 H11F 109.5 . . ?
C89 C92 H92A 109.5 . . ?
C89 C92 H92B 109.5 . . ?
C89 C92 H92C 109.5 . . ?
H92A C92 H92B 109.5 . . ?
H92A C92 H92C 109.5 . . ?
H92B C92 H92C 109.5 . . ?
C83 C84 H84A 109.5 . . ?
C83 C84 H84B 109.5 . . ?
C83 C84 H84C 109.5 . . ?
H84A C84 H84B 109.5 . . ?
H84A C84 H84C 109.5 . . ?
H84B C84 H84C 109.5 . . ?
H11G C116 H11H 109.5 . . ?
H11G C116 H11I 109.5 . . ?
H11H C116 H11I 109.5 . . ?
C115 C116 H11G 109.5 . . ?
C115 C116 H11H 109.5 . . ?
C115 C116 H11I 109.5 . . ?
C56 C58 H58A 109.5 . . ?
C56 C58 H58B 109.5 . . ?
C56 C58 H58C 109.5 . . ?
H58A C58 H58B 109.5 . . ?
H58A C58 H58C 109.5 . . ?
H58B C58 H58C 109.5 . . ?
C94 C95 C100 122.8(2) . . ?
C96 C95 C94 117.7(2) . . ?
C96 C95 C100 119.5(2) . . ?
C3 C5 H5A 109.5 . . ?
C3 C5 H5B 109.5 . . ?
C3 C5 H5C 109.5 . . ?
H5A C5 H5B 109.5 . . ?
H5A C5 H5C 109.5 . . ?
H5B C5 H5C 109.5 . . ?
C99 C98 H98 119.4 . . ?
C97 C98 C99 121.3(2) . . ?
C97 C98 H98 119.4 . . ?
C52 C51 H51 119.1 . . ?
C50 C51 C52 121.7(3) . . ?
C50 C51 H51 119.1 . . ?
C74 C75 H75A 109.5 . . ?
C74 C75 H75B 109.5 . . ?
C74 C75 H75C 109.5 . . ?
H75A C75 H75B 109.5 . . ?
H75A C75 H75C 109.5 . . ?
H75B C75 H75C 109.5 . . ?
C108 C109 H109 119.8 . . ?
C108 C109 C110 120.3(3) . . ?
C110 C109 H109 119.8 . . ?
C24 C25 H25A 109.5 . . ?
C24 C25 H25B 109.5 . . ?
C24 C25 H25C 109.5 . . ?
H25A C25 H25B 109.5 . . ?
H25A C25 H25C 109.5 . . ?
H25B C25 H25C 109.5 . . ?
C44 C46 H46A 109.5 . . ?
C44 C46 H46B 109.5 . . ?
C44 C46 H46C 109.5 . . ?
H46A C46 H46B 109.5 . . ?
H46A C46 H46C 109.5 . . ?
H46B C46 H46C 109.5 . . ?
C56 C57 H57A 109.5 . . ?
C56 C57 H57B 109.5 . . ?
C56 C57 H57C 109.5 . . ?
H57A C57 H57B 109.5 . . ?
H57A C57 H57C 109.5 . . ?
H57B C57 H57C 109.5 . . ?
C24 C26 H26A 109.5 . . ?
C24 C26 H26B 109.5 . . ?
C24 C26 H26C 109.5 . . ?
H26A C26 H26B 109.5 . . ?
H26A C26 H26C 109.5 . . ?
H26B C26 H26C 109.5 . . ?
C77 C82 C86 121.9(2) . . ?
C81 C82 C77 117.8(3) . . ?
C81 C82 C86 120.3(3) . . ?
C66 C71 H71 107.7 . . ?
C66 C71 C72 110.9(2) . . ?
C72 C71 H71 107.7 . . ?
C73 C71 C66 112.6(3) . . ?
C73 C71 H71 107.7 . . ?
C73 C71 C72 110.0(3) . . ?
C66 C67 H67 119.8 . . ?
C68 C67 C66 120.5(3) . . ?
C68 C67 H67 119.8 . . ?
C3 C2 H2 115.6 . . ?
C1 C2 C3 128.7(2) . . ?
C1 C2 H2 115.6 . . ?
C48 C53 H53 107.3 . . ?
C48 C53 C54 113.1(2) . . ?
C48 C53 C55 111.7(2) . . ?
C54 C53 H53 107.3 . . ?
C54 C53 C55 109.8(2) . . ?
C55 C53 H53 107.3 . . ?
N2 C1 C2 124.4(2) . . ?
N2 C1 C4 119.4(3) . . ?
C2 C1 C4 116.1(3) . . ?
C112 C113 H11J 109.5 . . ?
C112 C113 H11K 109.5 . . ?
C112 C113 H11L 109.5 . . ?
H11J C113 H11K 109.5 . . ?
H11J C113 H11L 109.5 . . ?
H11K C113 H11L 109.5 . . ?
C95 C96 H96 119.5 . . ?
C97 C96 C95 121.0(3) . . ?
C97 C96 H96 119.5 . . ?
C111 C110 H110 119.3 . . ?
C109 C110 C111 121.4(3) . . ?
C109 C110 H110 119.3 . . ?
C36 C41 H41 107.3 . . ?
C36 C41 C43 111.6(2) . . ?
C36 C41 C42 112.8(2) . . ?
C43 C41 H41 107.3 . . ?
C42 C41 H41 107.3 . . ?
C42 C41 C43 110.3(2) . . ?
C69 C68 H68 119.5 . . ?
C67 C68 C69 120.9(3) . . ?
C67 C68 H68 119.5 . . ?
C27 C29 H29A 109.5 . . ?
C27 C29 H29B 109.5 . . ?
C27 C29 H29C 109.5 . . ?
H29A C29 H29B 109.5 . . ?
H29A C29 H29C 109.5 . . ?
H29B C29 H29C 109.5 . . ?
C117 C115 H115 107.1 . . ?
C111 C115 C117 112.7(2) . . ?
C111 C115 C116 112.9(2) . . ?
C111 C115 H115 107.1 . . ?
C116 C115 C117 109.6(2) . . ?
C116 C115 H115 107.1 . . ?
C112 C114 H11M 109.5 . . ?
C112 C114 H11N 109.5 . . ?
C112 C114 H11O 109.5 . . ?
H11M C114 H11N 109.5 . . ?
H11M C114 H11O 109.5 . . ?
H11N C114 H11O 109.5 . . ?
C98 C97 C96 119.9(2) . . ?
C98 C97 H97 120.0 . . ?
C96 C97 H97 120.0 . . ?
C7 C12 H12 107.2 . . ?
C7 C12 C13 113.4(2) . . ?
C7 C12 C14 113.1(2) . . ?
C13 C12 H12 107.2 . . ?
C14 C12 H12 107.2 . . ?
C14 C12 C13 108.4(3) . . ?
C100 C101 H10A 109.5 . . ?
C100 C101 H10B 109.5 . . ?
C100 C101 H10C 109.5 . . ?
H10A C101 H10B 109.5 . . ?
H10A C101 H10C 109.5 . . ?
H10B C101 H10C 109.5 . . ?
C41 C43 H43A 109.5 . . ?
C41 C43 H43B 109.5 . . ?
C41 C43 H43C 109.5 . . ?
H43A C43 H43B 109.5 . . ?
H43A C43 H43C 109.5 . . ?
H43B C43 H43C 109.5 . . ?
C23 C22 H22 119.4 . . ?
C21 C22 C23 121.1(3) . . ?
C21 C22 H22 119.4 . . ?
C74 C76 H76A 109.5 . . ?
C74 C76 H76B 109.5 . . ?
C74 C76 H76C 109.5 . . ?
H76A C76 H76B 109.5 . . ?
H76A C76 H76C 109.5 . . ?
H76B C76 H76C 109.5 . . ?
C10 C9 H9 119.8 . . ?
C10 C9 C8 120.3(3) . . ?
C8 C9 H9 119.8 . . ?
C20 C21 C22 120.2(3) . . ?
C20 C21 H21 119.9 . . ?
C22 C21 H21 119.9 . . ?
C82 C81 H81 119.4 . . ?
C80 C81 C82 121.1(3) . . ?
C80 C81 H81 119.4 . . ?
C1 C4 H4A 109.5 . . ?
C1 C4 H4B 109.5 . . ?
C1 C4 H4C 109.5 . . ?
H4A C4 H4B 109.5 . . ?
H4A C4 H4C 109.5 . . ?
H4B C4 H4C 109.5 . . ?
C82 C86 H86 107.4 . . ?
C82 C86 C87 111.2(2) . . ?
C82 C86 C88 112.6(2) . . ?
C87 C86 H86 107.4 . . ?
C88 C86 H86 107.4 . . ?
C88 C86 C87 110.7(3) . . ?
C27 C28 H28A 109.5 . . ?
C27 C28 H28B 109.5 . . ?
C27 C28 H28C 109.5 . . ?
H28A C28 H28B 109.5 . . ?
H28A C28 H28C 109.5 . . ?
H28B C28 H28C 109.5 . . ?
C83 C85 H85A 109.5 . . ?
C83 C85 H85B 109.5 . . ?
C83 C85 H85C 109.5 . . ?
H85A C85 H85B 109.5 . . ?
H85A C85 H85C 109.5 . . ?
H85B C85 H85C 109.5 . . ?
C9 C10 H10 119.4 . . ?
C9 C10 C11 121.1(3) . . ?
C11 C10 H10 119.4 . . ?
C71 C72 H72A 109.5 . . ?
C71 C72 H72B 109.5 . . ?
C71 C72 H72C 109.5 . . ?
H72A C72 H72B 109.5 . . ?
H72A C72 H72C 109.5 . . ?
H72B C72 H72C 109.5 . . ?
C53 C54 H54A 109.5 . . ?
C53 C54 H54B 109.5 . . ?
C53 C54 H54C 109.5 . . ?
H54A C54 H54B 109.5 . . ?
H54A C54 H54C 109.5 . . ?
H54B C54 H54C 109.5 . . ?
C100 C102 H10D 109.5 . . ?
C100 C102 H10E 109.5 . . ?
C100 C102 H10F 109.5 . . ?
H10D C102 H10E 109.5 . . ?
H10D C102 H10F 109.5 . . ?
H10E C102 H10F 109.5 . . ?
C99 C103 H103 107.6 . . ?
C99 C103 C105 113.0(2) . . ?
C105 C103 H103 107.6 . . ?
C104 C103 C99 112.3(2) . . ?
C104 C103 H103 107.6 . . ?
C104 C103 C105 108.6(2) . . ?
C41 C42 H42A 109.5 . . ?
C41 C42 H42B 109.5 . . ?
C41 C42 H42C 109.5 . . ?
H42A C42 H42B 109.5 . . ?
H42A C42 H42C 109.5 . . ?
H42B C42 H42C 109.5 . . ?
C7 C8 H8 119.4 . . ?
C9 C8 C7 121.2(3) . . ?
C9 C8 H8 119.4 . . ?
C79 C80 C81 120.2(3) . . ?
C79 C80 H80 119.9 . . ?
C81 C80 H80 119.9 . . ?
C53 C55 H55A 109.5 . . ?
C53 C55 H55B 109.5 . . ?
C53 C55 H55C 109.5 . . ?
H55A C55 H55B 109.5 . . ?
H55A C55 H55C 109.5 . . ?
H55B C55 H55C 109.5 . . ?
C12 C13 H13A 109.5 . . ?
C12 C13 H13B 109.5 . . ?
C12 C13 H13C 109.5 . . ?
H13A C13 H13B 109.5 . . ?
H13A C13 H13C 109.5 . . ?
H13B C13 H13C 109.5 . . ?
C103 C105 H10G 109.5 . . ?
C103 C105 H10H 109.5 . . ?
C103 C105 H10I 109.5 . . ?
H10G C105 H10H 109.5 . . ?
H10G C105 H10I 109.5 . . ?
H10H C105 H10I 109.5 . . ?
C6 C11 C15 124.8(3) . . ?
C6 C11 C15' 113.0(4) . . ?
C10 C11 C6 118.0(3) . . ?
C10 C11 C15 116.4(3) . . ?
C10 C11 C15' 122.0(4) . . ?
C103 C104 H10J 109.5 . . ?
C103 C104 H10K 109.5 . . ?
C103 C104 H10L 109.5 . . ?
H10J C104 H10K 109.5 . . ?
H10J C104 H10L 109.5 . . ?
H10K C104 H10L 109.5 . . ?
C12 C14 H14A 109.5 . . ?
C12 C14 H14B 109.5 . . ?
C12 C14 H14C 109.5 . . ?
H14A C14 H14B 109.5 . . ?
H14A C14 H14C 109.5 . . ?
H14B C14 H14C 109.5 . . ?
C71 C73 H73A 109.5 . . ?
C71 C73 H73B 109.5 . . ?
C71 C73 H73C 109.5 . . ?
H73A C73 H73B 109.5 . . ?
H73A C73 H73C 109.5 . . ?
H73B C73 H73C 109.5 . . ?
C86 C87 H87A 109.5 . . ?
C86 C87 H87B 109.5 . . ?
C86 C87 H87C 109.5 . . ?
H87A C87 H87B 109.5 . . ?
H87A C87 H87C 109.5 . . ?
H87B C87 H87C 109.5 . . ?
C86 C88 H88A 109.5 . . ?
C86 C88 H88B 109.5 . . ?
C86 C88 H88C 109.5 . . ?
H88A C88 H88B 109.5 . . ?
H88A C88 H88C 109.5 . . ?
H88B C88 H88C 109.5 . . ?
C11 C15 H15 107.1 . . ?
C16 C15 C11 116.7(4) . . ?
C16 C15 H15 107.1 . . ?
C17 C15 C11 108.9(4) . . ?
C17 C15 H15 107.1 . . ?
C17 C15 C16 109.7(4) . . ?
C15 C16 H16A 109.5 . . ?
C15 C16 H16B 109.5 . . ?
C15 C16 H16C 109.5 . . ?
H16A C16 H16B 109.5 . . ?
H16A C16 H16C 109.5 . . ?
H16B C16 H16C 109.5 . . ?
C15 C17 H17A 109.5 . . ?
C15 C17 H17B 109.5 . . ?
C15 C17 H17C 109.5 . . ?
H17A C17 H17B 109.5 . . ?
H17A C17 H17C 109.5 . . ?
H17B C17 H17C 109.5 . . ?
C11 C15' H15' 109.8 . . ?
C11 C15' C17' 118.1(7) . . ?
C11 C15' C16' 95.8(7) . . ?
C17' C15' H15' 109.8 . . ?
C17' C15' C16' 112.8(8) . . ?
C16' C15' H15' 109.8 . . ?
C15' C17' H17D 109.5 . . ?
C15' C17' H17E 109.5 . . ?
C15' C17' H17F 109.5 . . ?
H17D C17' H17E 109.5 . . ?
H17D C17' H17F 109.5 . . ?
H17E C17' H17F 109.5 . . ?
C15' C16' H16D 109.5 . . ?
C15' C16' H16E 109.5 . . ?
C15' C16' H16F 109.5 . . ?
H16D C16' H16E 109.5 . . ?
H16D C16' H16F 109.5 . . ?
H16E C16' H16F 109.5 . . ?
Ga4 Bi2' Ga3 102.25(16) . . ?
Ga1 Bi1' Ga2 105.05(8) . . ?

loop_
_geom_bond_atom_site_label_1
_geom_bond_atom_site_label_2
_geom_bond_distance
_geom_bond_site_symmetry_2
_geom_bond_publ_flag
Bi2 Ga4 2.6753(4) . ?
Bi2 Ga3 2.6685(4) . ?
Bi2 C118 2.288(3) . ?
Bi1 Ga2 2.6782(3) . ?
Bi1 Ga1 2.6854(3) . ?
Bi1 C59 2.288(3) . ?
Ga2 Cl2 2.2094(7) . ?
Ga2 N3 1.9745(19) . ?
Ga2 N4 1.9617(19) . ?
Ga2 Bi1' 2.680(2) . ?
Ga4 Cl4 2.2137(7) . ?
Ga4 N8 1.972(2) . ?
Ga4 N7 1.9636(19) . ?
Ga4 Bi2' 2.660(5) . ?
Ga3 Cl3 2.2132(7) . ?
Ga3 N6 1.975(2) . ?
Ga3 N5 1.9657(19) . ?
Ga3 Bi2' 2.739(5) . ?
Ga1 Cl1 2.2155(8) . ?
Ga1 N1 1.973(2) . ?
Ga1 N2 1.962(2) . ?
Ga1 Bi1' 2.640(2) . ?
N8 C91 1.320(3) . ?
N8 C106 1.446(3) . ?
N3 C30 1.335(3) . ?
N3 C35 1.451(3) . ?
N1 C18 1.434(3) . ?
N1 C3 1.330(3) . ?
N4 C32 1.329(3) . ?
N4 C47 1.443(3) . ?
N6 C62 1.338(3) . ?
N6 C77 1.445(3) . ?
N5 C65 1.443(3) . ?
N5 C60 1.340(3) . ?
N7 C94 1.454(3) . ?
N7 C89 1.345(3) . ?
N2 C6 1.458(3) . ?
N2 C1 1.338(3) . ?
C91 C93 1.508(3) . ?
C91 C90 1.416(3) . ?
C106 C107 1.395(3) . ?
C106 C111 1.414(4) . ?
C30 C31 1.401(3) . ?
C30 C33 1.506(3) . ?
C63 H63A 0.9800 . ?
C63 H63B 0.9800 . ?
C63 H63C 0.9800 . ?
C63 C60 1.514(3) . ?
C32 C31 1.395(3) . ?
C32 C34 1.515(3) . ?
C62 C61 1.408(3) . ?
C62 C64 1.504(3) . ?
C77 C78 1.403(4) . ?
C77 C82 1.409(4) . ?
C52 C56 1.510(4) . ?
C52 C47 1.412(3) . ?
C52 C51 1.396(4) . ?
C31 H31 0.9500 . ?
C18 C19 1.399(3) . ?
C18 C23 1.408(4) . ?
C61 H61 0.9500 . ?
C61 C60 1.381(3) . ?
C93 H93A 0.9800 . ?
C93 H93B 0.9800 . ?
C93 H93C 0.9800 . ?
C40 C35 1.403(3) . ?
C40 C39 1.407(3) . ?
C40 C44 1.513(3) . ?
C65 C70 1.408(4) . ?
C65 C66 1.401(4) . ?
C56 H56 1.0000 . ?
C56 C58 1.530(4) . ?
C56 C57 1.534(3) . ?
C35 C36 1.407(3) . ?
C19 C24 1.507(4) . ?
C19 C20 1.402(4) . ?
C39 H39 0.9500 . ?
C39 C38 1.379(4) . ?
C34 H34A 0.9800 . ?
C34 H34B 0.9800 . ?
C34 H34C 0.9800 . ?
C33 H33A 0.9800 . ?
C33 H33B 0.9800 . ?
C33 H33C 0.9800 . ?
C74 H74 1.0000 . ?
C74 C70 1.511(4) . ?
C74 C75 1.527(3) . ?
C74 C76 1.536(4) . ?
C94 C99 1.404(3) . ?
C94 C95 1.409(4) . ?
C70 C69 1.392(4) . ?
C24 H24 1.0000 . ?
C24 C25 1.545(3) . ?
C24 C26 1.524(4) . ?
C23 C27 1.520(4) . ?
C23 C22 1.382(4) . ?
C59 H59A 0.9800 . ?
C59 H59B 0.9800 . ?
C59 H59C 0.9800 . ?
C112 H112 1.0000 . ?
C112 C107 1.517(4) . ?
C112 C113 1.519(4) . ?
C112 C114 1.546(3) . ?
C89 C90 1.383(3) . ?
C89 C92 1.513(3) . ?
C3 C5 1.506(4) . ?
C3 C2 1.407(4) . ?
C38 H38 0.9500 . ?
C38 C37 1.380(4) . ?
C79 H79 0.9500 . ?
C79 C78 1.404(3) . ?
C79 C80 1.369(4) . ?
C107 C108 1.401(4) . ?
C48 C47 1.405(4) . ?
C48 C49 1.391(3) . ?
C48 C53 1.517(4) . ?
C64 H64A 0.9800 . ?
C64 H64B 0.9800 . ?
C64 H64C 0.9800 . ?
C66 C71 1.529(4) . ?
C66 C67 1.405(4) . ?
C117 H11A 0.9800 . ?
C117 H11B 0.9800 . ?
C117 H11C 0.9800 . ?
C117 C115 1.532(4) . ?
C99 C98 1.387(3) . ?
C99 C103 1.527(4) . ?
C90 H90 0.9500 . ?
C36 C37 1.395(3) . ?
C36 C41 1.520(4) . ?
C44 H44 1.0000 . ?
C44 C45 1.522(4) . ?
C44 C46 1.538(4) . ?
C111 C110 1.384(4) . ?
C111 C115 1.515(4) . ?
C27 H27 1.0000 . ?
C27 C29 1.540(4) . ?
C27 C28 1.529(4) . ?
C69 H69 0.9500 . ?
C69 C68 1.381(4) . ?
C108 H108 0.9500 . ?
C108 C109 1.371(4) . ?
C49 H49 0.9500 . ?
C49 C50 1.381(4) . ?
C100 H100 1.0000 . ?
C100 C95 1.519(4) . ?
C100 C101 1.534(4) . ?
C100 C102 1.532(3) . ?
C50 H50 0.9500 . ?
C50 C51 1.377(4) . ?
C20 H20 0.9500 . ?
C20 C21 1.375(4) . ?
C45 H45A 0.9800 . ?
C45 H45B 0.9800 . ?
C45 H45C 0.9800 . ?
C7 C6 1.402(4) . ?
C7 C12 1.522(4) . ?
C7 C8 1.390(3) . ?
C83 H83 1.0000 . ?
C83 C78 1.511(4) . ?
C83 C84 1.533(4) . ?
C83 C85 1.533(4) . ?
C37 H37 0.9500 . ?
C6 C11 1.403(4) . ?
C118 H11D 0.9800 . ?
C118 H11E 0.9800 . ?
C118 H11F 0.9800 . ?
C92 H92A 0.9800 . ?
C92 H92B 0.9800 . ?
C92 H92C 0.9800 . ?
C84 H84A 0.9800 . ?
C84 H84B 0.9800 . ?
C84 H84C 0.9800 . ?
C116 H11G 0.9800 . ?
C116 H11H 0.9800 . ?
C116 H11I 0.9800 . ?
C116 C115 1.527(4) . ?
C58 H58A 0.9800 . ?
C58 H58B 0.9800 . ?
C58 H58C 0.9800 . ?
C95 C96 1.397(3) . ?
C5 H5A 0.9800 . ?
C5 H5B 0.9800 . ?
C5 H5C 0.9800 . ?
C98 H98 0.9500 . ?
C98 C97 1.379(4) . ?
C51 H51 0.9500 . ?
C75 H75A 0.9800 . ?
C75 H75B 0.9800 . ?
C75 H75C 0.9800 . ?
C109 H109 0.9500 . ?
C109 C110 1.378(4) . ?
C25 H25A 0.9800 . ?
C25 H25B 0.9800 . ?
C25 H25C 0.9800 . ?
C46 H46A 0.9800 . ?
C46 H46B 0.9800 . ?
C46 H46C 0.9800 . ?
C57 H57A 0.9800 . ?
C57 H57B 0.9800 . ?
C57 H57C 0.9800 . ?
C26 H26A 0.9800 . ?
C26 H26B 0.9800 . ?
C26 H26C 0.9800 . ?
C82 C81 1.402(4) . ?
C82 C86 1.519(4) . ?
C71 H71 1.0000 . ?
C71 C72 1.530(4) . ?
C71 C73 1.521(4) . ?
C67 H67 0.9500 . ?
C67 C68 1.369(4) . ?
C2 H2 0.9500 . ?
C2 C1 1.389(4) . ?
C53 H53 1.0000 . ?
C53 C54 1.527(4) . ?
C53 C55 1.529(4) . ?
C1 C4 1.514(4) . ?
C113 H11J 0.9800 . ?
C113 H11K 0.9800 . ?
C113 H11L 0.9800 . ?
C96 H96 0.9500 . ?
C96 C97 1.390(4) . ?
C110 H110 0.9500 . ?
C41 H41 1.0000 . ?
C41 C43 1.534(4) . ?
C41 C42 1.528(4) . ?
C68 H68 0.9500 . ?
C29 H29A 0.9800 . ?
C29 H29B 0.9800 . ?
C29 H29C 0.9800 . ?
C115 H115 1.0000 . ?
C114 H11M 0.9800 . ?
C114 H11N 0.9800 . ?
C114 H11O 0.9800 . ?
C97 H97 0.9500 . ?
C12 H12 1.0000 . ?
C12 C13 1.533(4) . ?
C12 C14 1.523(4) . ?
C101 H10A 0.9800 . ?
C101 H10B 0.9800 . ?
C101 H10C 0.9800 . ?
C43 H43A 0.9800 . ?
C43 H43B 0.9800 . ?
C43 H43C 0.9800 . ?
C22 H22 0.9500 . ?
C22 C21 1.379(4) . ?
C76 H76A 0.9800 . ?
C76 H76B 0.9800 . ?
C76 H76C 0.9800 . ?
C9 H9 0.9500 . ?
C9 C10 1.368(4) . ?
C9 C8 1.379(4) . ?
C21 H21 0.9500 . ?
C81 H81 0.9500 . ?
C81 C80 1.377(4) . ?
C4 H4A 0.9800 . ?
C4 H4B 0.9800 . ?
C4 H4C 0.9800 . ?
C86 H86 1.0000 . ?
C86 C87 1.532(4) . ?
C86 C88 1.525(4) . ?
C28 H28A 0.9800 . ?
C28 H28B 0.9800 . ?
C28 H28C 0.9800 . ?
C85 H85A 0.9800 . ?
C85 H85B 0.9800 . ?
C85 H85C 0.9800 . ?
C10 H10 0.9500 . ?
C10 C11 1.391(4) . ?
C72 H72A 0.9800 . ?
C72 H72B 0.9800 . ?
C72 H72C 0.9800 . ?
C54 H54A 0.9800 . ?
C54 H54B 0.9800 . ?
C54 H54C 0.9800 . ?
C102 H10D 0.9800 . ?
C102 H10E 0.9800 . ?
C102 H10F 0.9800 . ?
C103 H103 1.0000 . ?
C103 C105 1.534(4) . ?
C103 C104 1.519(4) . ?
C42 H42A 0.9800 . ?
C42 H42B 0.9800 . ?
C42 H42C 0.9800 . ?
C8 H8 0.9500 . ?
C80 H80 0.9500 . ?
C55 H55A 0.9800 . ?
C55 H55B 0.9800 . ?
C55 H55C 0.9800 . ?
C13 H13A 0.9800 . ?
C13 H13B 0.9800 . ?
C13 H13C 0.9800 . ?
C105 H10G 0.9800 . ?
C105 H10H 0.9800 . ?
C105 H10I 0.9800 . ?
C11 C15 1.603(6) . ?
C11 C15' 1.508(9) . ?
C104 H10J 0.9800 . ?
C104 H10K 0.9800 . ?
C104 H10L 0.9800 . ?
C14 H14A 0.9800 . ?
C14 H14B 0.9800 . ?
C14 H14C 0.9800 . ?
C73 H73A 0.9800 . ?
C73 H73B 0.9800 . ?
C73 H73C 0.9800 . ?
C87 H87A 0.9800 . ?
C87 H87B 0.9800 . ?
C87 H87C 0.9800 . ?
C88 H88A 0.9800 . ?
C88 H88B 0.9800 . ?
C88 H88C 0.9800 . ?
C15 H15 1.0000 . ?
C15 C16 1.533(7) . ?
C15 C17 1.510(7) . ?
C16 H16A 0.9800 . ?
C16 H16B 0.9800 . ?
C16 H16C 0.9800 . ?
C17 H17A 0.9800 . ?
C17 H17B 0.9800 . ?
C17 H17C 0.9800 . ?
C15' H15' 1.0000 . ?
C15' C17' 1.511(12) . ?
C15' C16' 1.551(13) . ?
C17' H17D 0.9800 . ?
C17' H17E 0.9800 . ?
C17' H17F 0.9800 . ?
C16' H16D 0.9800 . ?
C16' H16E 0.9800 . ?
C16' H16F 0.9800 . ?
